data_7129632
loop_
_publ_author_name
'Heinl, Veronika'
'Bal\'azs, G\'abor'
'Seidl, Michael'
'Scheer, Manfred'

_publ_section_title
;
 Synthesis of polyantimony ligand complexes starting from Cp*4Sb4
;
_journal_name_full 'Chemical Communications'
_journal_paper_doi 10.1039/D1CC06770B
_journal_year 2022
_chemical_absolute_configuration ad
_chemical_formula_moiety 'C76 H116 Fe4 O8 Sb4'
_chemical_formula_sum 'C76 H116 Fe4 O8 Sb4'
_chemical_formula_weight 1868.08
_space_group_crystal_system orthorhombic
_space_group_IT_number 33
_space_group_name_Hall 'P 2c -2n'
_space_group_name_H-M_alt 'P n a 21'
_atom_sites_solution_hydrogens geom
_atom_sites_solution_primary dual
_audit_creation_date 2021-08-19
_audit_creation_method
;
Olex2 1.5-alpha
(compiled 2021.07.19 svn.r715e62df for OlexSys, GUI svn.r6383)
;
_audit_update_record
;
2021-11-03 deposited with the CCDC.	2022-01-19 downloaded from the CCDC.
;
_cell_angle_alpha 90
_cell_angle_beta 90
_cell_angle_gamma 90
_cell_formula_units_Z 4
_cell_length_a 27.8565(5)
_cell_length_b 13.9634(3)
_cell_length_c 20.9861(4)
_cell_measurement_reflns_used 18782
_cell_measurement_temperature 132(13)
_cell_measurement_theta_max 66.8760
_cell_measurement_theta_min 4.4900
_cell_volume 8163.0(3)
_computing_cell_refinement 'CrysAlisPro 1.171.41.90a (Rigaku OD, 2020)'
_computing_data_collection 'CrysAlisPro 1.171.41.90a (Rigaku OD, 2020)'
_computing_data_reduction 'CrysAlisPro 1.171.41.90a (Rigaku OD, 2020)'
_computing_molecular_graphics 'Olex2 1.5-alpha (Dolomanov et al., 2009)'
_computing_publication_material 'Olex2 1.5-alpha (Dolomanov et al., 2009)'
_computing_structure_refinement 'SHELXL 2018/3 (Sheldrick, 2015)'
_computing_structure_solution 'SHELXT 2018/2 (Sheldrick, 2018)'
_diffrn_ambient_environment N~2~
_diffrn_ambient_temperature 132(13)
_diffrn_detector 'CCD plate'
_diffrn_detector_area_resol_mean 4.2047
_diffrn_detector_type TitanS2
_diffrn_measured_fraction_theta_full 0.993
_diffrn_measured_fraction_theta_max 0.993
_diffrn_measurement_details
;
List of Runs (angles in degrees, time in seconds):

  # Type    Start    End  Width  t~exp~   \w     \q     \k     \f   Frames
#--------------------------------------------------------------------------
  1  \w     25.00  55.00   1.00   10.00    --   43.41 -92.00 178.00   30
  2  \w    109.00 152.00   1.00   30.00    --   86.50  32.00 113.00   43
  3  \w   -104.00 -53.00   1.00   30.00    --  -90.00  92.00 -69.00   51
  4  \w   -147.00-108.00   1.00   30.00    --  -90.00-159.00 -55.00   39
  5  \w     28.00  69.00   1.00   10.00    --   43.41 -57.00  60.00   41
  6  \w     29.00  98.00   1.00   10.00    --   43.41  57.00 -90.00   69
  7  \w   -157.00-119.00   1.00   30.00    --  -90.00-125.00   0.00   38
  8  \w   -130.00 -97.00   1.00   30.00    --  -90.00-125.00  90.00   33
  9  \w   -163.00-136.00   1.00   30.00    --  -90.00-125.00 150.00   27
 10  \w    -62.00 -35.00   1.00   30.00    --  -90.00  51.00 174.57   27
 11  \w    -79.00 -52.00   1.00   30.00    --  -90.00  30.00-180.00   27
 12  \w   -158.00-115.00   1.00   30.00    --  -90.00 -68.00 -65.33   43
 13  \w   -160.00-105.00   1.00   30.00    --  -90.00-125.00 120.00   55
 14  \w    -94.00 -62.00   1.00   30.00    --  -90.00 112.00-167.57   32
 15  \w   -128.00 -23.00   1.00   30.00    --  -90.00  15.00-120.00  105
 16  \w   -114.00 -64.00   1.00   30.00    --  -90.00 -66.00-132.83   50
 17  \w   -116.00 -91.00   1.00   30.00    --  -90.00  30.00-180.00   25
 18  \w   -159.00-125.00   1.00   30.00    --  -90.00 -59.00 -83.19   34
 19  \w   -163.00-138.00   1.00   30.00    --  -90.00-125.00  90.00   25
 20  \w   -149.00-122.00   1.00   30.00    --  -90.00 -94.00 120.00   27
;
_diffrn_measurement_device 'four-circle diffractometer'
_diffrn_measurement_device_type 'SuperNova, Dualflex, TitanS2'
_diffrn_measurement_method '\w scans'
_diffrn_orient_matrix_type 'CrysAlisPro convention (1999,Acta A55,543-557)'
_diffrn_orient_matrix_UB_11 -0.0191196000
_diffrn_orient_matrix_UB_12 0.0393014000
_diffrn_orient_matrix_UB_13 -0.0850809000
_diffrn_orient_matrix_UB_21 -0.0126128000
_diffrn_orient_matrix_UB_22 0.0549716000
_diffrn_orient_matrix_UB_23 0.0686146000
_diffrn_orient_matrix_UB_31 0.0503538000
_diffrn_orient_matrix_UB_32 0.0286565000
_diffrn_orient_matrix_UB_33 -0.0148894000
_diffrn_radiation_monochromator mirror
_diffrn_radiation_probe x-ray
_diffrn_radiation_type 'Cu K\a'
_diffrn_radiation_wavelength 1.54184
_diffrn_reflns_av_R_equivalents 0.0791
_diffrn_reflns_av_unetI/netI 0.0668
_diffrn_reflns_Laue_measured_fraction_full 0.993
_diffrn_reflns_Laue_measured_fraction_max 0.993
_diffrn_reflns_limit_h_max 31
_diffrn_reflns_limit_h_min -33
_diffrn_reflns_limit_k_max 16
_diffrn_reflns_limit_k_min -15
_diffrn_reflns_limit_l_max 24
_diffrn_reflns_limit_l_min -23
_diffrn_reflns_number 45225
_diffrn_reflns_point_group_measured_fraction_full 0.835
_diffrn_reflns_point_group_measured_fraction_max 0.835
_diffrn_reflns_theta_full 66.875
_diffrn_reflns_theta_max 66.875
_diffrn_reflns_theta_min 3.802
_diffrn_source 'micro-focus sealed X-ray tube'
_diffrn_source_type 'SuperNova (Cu) X-ray Source'
_exptl_absorpt_coefficient_mu 16.236
_exptl_absorpt_correction_T_max 0.530
_exptl_absorpt_correction_T_min 0.277
_exptl_absorpt_correction_type gaussian
_exptl_absorpt_process_details
;
CrysAlisPro 1.171.41.90a (Rigaku Oxford Diffraction, 2020)
Numerical absorption correction based on gaussian integration over
a multifaceted crystal model
Empirical absorption correction using spherical harmonics,
implemented in SCALE3 ABSPACK scaling algorithm.
;
_exptl_crystal_colour 'clear violet'
_exptl_crystal_colour_lustre clear
_exptl_crystal_colour_primary violet
_exptl_crystal_density_diffrn 1.520
_exptl_crystal_description block
_exptl_crystal_F_000 3776
_exptl_crystal_size_max 0.118
_exptl_crystal_size_mid 0.095
_exptl_crystal_size_min 0.073
_refine_diff_density_max 1.626
_refine_diff_density_min -1.504
_refine_diff_density_rms 0.156
_refine_ls_abs_structure_details
;
 Refined as an inversion twin.
;
_refine_ls_abs_structure_Flack 0.050(12)
_refine_ls_extinction_method none
_refine_ls_goodness_of_fit_ref 1.025
_refine_ls_hydrogen_treatment constr
_refine_ls_matrix_type full
_refine_ls_number_parameters 980
_refine_ls_number_reflns 12117
_refine_ls_number_restraints 306
_refine_ls_restrained_S_all 1.015
_refine_ls_R_factor_all 0.0633
_refine_ls_R_factor_gt 0.0538
_refine_ls_shift/su_max 0.001
_refine_ls_shift/su_mean 0.000
_refine_ls_structure_factor_coef Fsqd
_refine_ls_weighting_details 'w=1/[\s^2^(Fo^2^)+(0.0890P)^2^] where P=(Fo^2^+2Fc^2^)/3'
_refine_ls_weighting_scheme calc
_refine_ls_wR_factor_gt 0.1335
_refine_ls_wR_factor_ref 0.1425
_reflns_Friedel_coverage 0.633
_reflns_Friedel_fraction_full 0.668
_reflns_Friedel_fraction_max 0.668
_reflns_number_gt 10566
_reflns_number_total 12117
_reflns_threshold_expression 'I > 2\s(I)'
_cod_data_source_file d1cc06770b2.cif
_cod_data_source_block heve389_op_abs
_cod_database_code 7129632
_shelx_shelxl_version_number 2018/3
_chemical_oxdiff_formula '(C19 H29 Fe Sb O2)4'
_shelx_space_group_comment
;
The symmetry employed for this shelxl refinement is uniquely defined
by the following loop, which should always be used as a source of
symmetry information in preference to the above space-group names.
They are only intended as comments.
;
_olex2_refinement_description
;
1. Twinned data refinement
 Scales: 0.950(12)
 0.050(12)
2. Fixed Uiso
 At 1.2 times of:
  All C(H) groups
 At 1.5 times of:
  All C(H,H,H) groups, All C(H,H,H,H,H,H) groups
3. Restrained distances
 C8A-C3 \\sim C8B-C3
 with sigma of 0.02
 C15A-C12 \\sim C15B-C12
 with sigma of 0.02
 C16B-C17B \\sim C17A-C16A \\sim C16B-C18B \\sim C18A-C16A \\sim C19-C16A
 with sigma of 0.02
 C16A-C6 \\sim C16B-C6
 with sigma of 0.02
 Fe1-C1A \\sim Fe1-C1B \\sim Fe1-C2B \\sim Fe1-C2A
 with sigma of 0.02
 C9A-C8A \\sim C11A-C8A \\sim C8B-C9B \\sim C11B-C8B \\sim C10A-C8A \\sim
C10B-C8B
 with sigma of 0.02
 O2B-C2A \\sim O2A-C2B \\sim O1A-C1A \\sim O1B-C1B
 with sigma of 0.02
4. Uiso/Uaniso restraints and constraints
C14 \\sim C12 \\sim C13 \\sim C15B \\sim C15A: within 1.7A with sigma of 0.01
and sigma for terminal atoms of 0.02 within 1.7A
C16B \\sim C18B \\sim C18A \\sim C16A \\sim C17A \\sim C17B: within 1.7A with
sigma of 0.01 and sigma for terminal atoms of 0.02 within 1.7A
O2B \\sim C2A \\sim C2B \\sim O2A \\sim O1A \\sim O1B \\sim C1B \\sim C1A \\sim
Fe1: within 2.2A with sigma of 0.01 and sigma for terminal atoms of 0.01 within
2.2A
C9B \\sim C9A \\sim C8A \\sim C8B \\sim C10A \\sim C10B \\sim C7 \\sim C11A
\\sim C11B: within 1.7A with sigma of 0.02 and sigma for terminal atoms of 0.04
within 1.7A
5. Others
 Fixed Sof: O1A(0.42) O2B(0.58) C16A(0.55) H19A(0.55) H19B(0.55) H19C(0.55)
 H19D(0.45) H19E(0.45) H19F(0.45) C8A(0.63) C18A(0.55) H18A(0.55) H18B(0.55)
 H18C(0.55) C2A(0.42) C17A(0.55) H17A(0.55) H17B(0.55) H17C(0.55) C10A(0.63)
 H10A(0.63) H10B(0.63) H10C(0.63) C1A(0.42) C11A(0.63) H11A(0.63) H11B(0.63)
 H11C(0.63) C9A(0.63) H9AA(0.63) H9AB(0.63) H9AC(0.63) C1B(0.58) O1B(0.58)
 C2B(0.58) O2A(0.42) C9B(0.37) H9BA(0.37) H9BB(0.37) H9BC(0.37) C8B(0.37)
 C10B(0.37) H10D(0.37) H10E(0.37) H10F(0.37) C11B(0.37) H11D(0.37) H11E(0.37)
 H11F(0.37) C15A(0.58) H15A(0.58) H15B(0.58) H15C(0.58) C15B(0.42) H15D(0.42)
 H15E(0.42) H15F(0.42) C16B(0.45) C17B(0.45) H17D(0.45) H17E(0.45) H17F(0.45)
 C18B(0.45) H18D(0.45) H18E(0.45) H18F(0.45)
6.a Aromatic/amide H refined with riding coordinates:
 C62(H62), C26(H26), C43(H43), C45(H45), C7(H7), C5(H5), C64(H64), C24(H24)
6.b Idealised Me refined as rotating group:
 C33(H33A,H33B,H33C), C70(H70A,H70B,H70C), C49(H49A,H49B,H49C), C67(H67A,H67B,
 H67C), C51(H51A,H51B,H51C), C71(H71A,H71B,H71C), C57(H57A,H57B,H57C), C53(H53A,
 H53B,H53C), C68(H68A,H68B,H68C), C48(H48A,H48B,H48C), C72(H72A,H72B,H72C),
 C19(H19A,H19B,H19C), C19(H19D,H19E,H19F), C37(H37A,H37B,H37C), C52(H52A,H52B,
 H52C), C18A(H18A,H18B,H18C), C55(H55A,H55B,H55C), C76(H76A,H76B,H76C),
 C74(H74A,H74B,H74C), C47(H47A,H47B,H47C), C14(H14A,H14B,H14C), C29(H29A,H29B,
 H29C), C17A(H17A,H17B,H17C), C10A(H10A,H10B,H10C), C56(H56A,H56B,H56C),
 C30(H30A,H30B,H30C), C75(H75A,H75B,H75C), C32(H32A,H32B,H32C), C13(H13A,H13B,
 H13C), C66(H66A,H66B,H66C), C34(H34A,H34B,H34C), C11A(H11A,H11B,H11C),
 C28(H28A,H28B,H28C), C38(H38A,H38B,H38C), C36(H36A,H36B,H36C), C9A(H9AA,H9AB,
 H9AC), C9B(H9BA,H9BB,H9BC), C10B(H10D,H10E,H10F), C11B(H11D,H11E,H11F),
 C15A(H15A,H15B,H15C), C15B(H15D,H15E,H15F), C17B(H17D,H17E,H17F), C18B(H18D,
 H18E,H18F)
;
_olex2_submission_special_instructions 'No special instructions were received'
_oxdiff_exptl_absorpt_empirical_details
;
Empirical correction (ABSPACK) includes:
- Absorption correction using spherical harmonics
- Frame scaling
- Detector area scaling
;
_oxdiff_exptl_absorpt_empirical_full_max 3.575
_oxdiff_exptl_absorpt_empirical_full_min 0.453

loop_
_space_group_symop_operation_xyz
'x, y, z'
'-x, -y, z+1/2'
'x+1/2, -y+1/2, z'
'-x+1/2, y+1/2, z+1/2'

loop_
_atom_site_label
_atom_site_type_symbol
_atom_site_fract_x
_atom_site_fract_y
_atom_site_fract_z
_atom_site_U_iso_or_equiv
_atom_site_adp_type
_atom_site_occupancy
_atom_site_site_symmetry_order
_atom_site_calc_flag
_atom_site_refinement_flags_posn
_atom_site_refinement_flags_adp
_atom_site_refinement_flags_occupancy
_atom_site_disorder_assembly
_atom_site_disorder_group
Sb2 Sb 0.19390(2) 0.51236(5) 0.47581(3) 0.02134(18) Uani 1 1 d . . . . .
Sb1 Sb 0.20893(2) 0.70437(5) 0.51928(4) 0.02080(17) Uani 1 1 d . . . . .
Sb4 Sb 0.30619(2) 0.67102(5) 0.48168(3) 0.02181(18) Uani 1 1 d . . . . .
Sb3 Sb 0.28964(2) 0.47701(5) 0.51830(4) 0.02232(18) Uani 1 1 d . . . . .
Fe2 Fe 0.13370(6) 0.43873(14) 0.56092(9) 0.0249(4) Uani 1 1 d . . . . .
Fe1 Fe 0.17756(6) 0.82487(14) 0.43106(9) 0.0238(4) Uani 1 1 d D U . . .
Fe4 Fe 0.36366(6) 0.74081(14) 0.57050(9) 0.0235(4) Uani 1 1 d . . . . .
Fe3 Fe 0.32548(6) 0.37308(14) 0.42433(10) 0.0262(4) Uani 1 1 d . . . . .
O8 O 0.3082(4) 0.6275(9) 0.6601(5) 0.047(3) Uani 1 1 d . . . . .
O6 O 0.2406(4) 0.2535(9) 0.4252(7) 0.066(4) Uani 1 1 d . . . . .
O4 O 0.1842(5) 0.5547(9) 0.6550(5) 0.055(3) Uani 1 1 d . . . . .
O5 O 0.2799(4) 0.5078(9) 0.3367(5) 0.050(3) Uani 1 1 d . . . . .
O7 O 0.4316(3) 0.5918(8) 0.5352(6) 0.054(3) Uani 1 1 d . . . . .
C61 C 0.3519(4) 0.8725(9) 0.6196(5) 0.023(2) Uani 1 1 d . . . . .
C22 C 0.1022(4) 0.3320(9) 0.6191(6) 0.025(3) Uani 1 1 d . . . . .
O3 O 0.0658(3) 0.5907(7) 0.5309(6) 0.046(3) Uani 1 1 d . . . . .
C62 C 0.3436(4) 0.8844(9) 0.5528(7) 0.030(3) Uani 1 1 d . . . . .
H62 H 0.313940 0.902479 0.534018 0.036 Uiso 1 1 calc R U . . .
C26 C 0.0753(4) 0.3453(9) 0.5619(6) 0.025(2) Uani 1 1 d . . . . .
H26 H 0.042953 0.366630 0.560432 0.030 Uiso 1 1 calc R U . . .
C43 C 0.3690(4) 0.2497(11) 0.4307(6) 0.033(3) Uani 1 1 d . . . . .
H43 H 0.356825 0.187642 0.439867 0.039 Uiso 1 1 calc R U . . .
C41 C 0.3935(4) 0.3849(11) 0.3770(6) 0.031(3) Uani 1 1 d . . . . .
C44 C 0.3855(4) 0.3141(9) 0.4774(6) 0.028(3) Uani 1 1 d . . . . .
O1A O 0.2545(9) 0.956(2) 0.4591(14) 0.038(5) Uani 0.42 1 d D U P A 1
C60 C 0.4013(4) 0.8422(9) 0.6272(6) 0.025(3) Uani 1 1 d . . . . .
C45 C 0.3988(4) 0.3978(10) 0.4454(6) 0.030(3) Uani 1 1 d . . . . .
H45 H 0.409683 0.454792 0.465425 0.036 Uiso 1 1 calc R U . . .
C7 C 0.1044(4) 0.7883(10) 0.4446(6) 0.029(3) Uani 1 1 d . . . . .
H7 H 0.094102 0.730927 0.464675 0.035 Uiso 1 1 calc R U . . .
C5 C 0.1301(4) 0.9403(10) 0.4293(6) 0.030(3) Uani 1 1 d . . . . .
H5 H 0.140102 1.004059 0.437969 0.036 Uiso 1 1 calc R U . . .
O2B O 0.2322(7) 0.7079(16) 0.3388(10) 0.042(4) Uani 0.58 1 d . U P B 2
C6 C 0.1131(4) 0.8749(8) 0.4759(6) 0.026(2) Uani 1 1 d D . . . .
C63 C 0.3869(4) 0.8649(9) 0.5184(7) 0.032(3) Uani 1 1 d . . . . .
C4 C 0.1300(4) 0.8964(11) 0.3667(6) 0.032(3) Uani 1 1 d . . . . .
C33 C 0.1765(6) 0.1747(12) 0.6795(9) 0.047(4) Uani 1 1 d . . . . .
H33A H 0.153085 0.198806 0.710384 0.071 Uiso 1 1 calc R U . . .
H33B H 0.204515 0.149264 0.702133 0.071 Uiso 1 1 calc R U . . .
H33C H 0.161870 0.123775 0.653932 0.071 Uiso 1 1 calc R U . . .
C3 C 0.1135(4) 0.7987(12) 0.3769(6) 0.036(3) Uani 1 1 d D . . . .
C23 C 0.1495(4) 0.2974(10) 0.6000(7) 0.035(3) Uani 1 1 d . . . . .
C25 C 0.1033(4) 0.3225(9) 0.5076(6) 0.030(3) Uani 1 1 d . . . . .
C64 C 0.4211(5) 0.8360(10) 0.5650(6) 0.033(3) Uani 1 1 d . . . . .
H64 H 0.452800 0.815244 0.555684 0.039 Uiso 1 1 calc R U . . .
C42 C 0.3725(5) 0.2891(10) 0.3669(6) 0.028(3) Uani 1 1 d . . . . .
C16A C 0.1028(12) 0.9027(18) 0.5451(10) 0.029(4) Uani 0.55 1 d D U P C 1
C46 C 0.4150(5) 0.4583(11) 0.3316(7) 0.035(3) Uani 1 1 d . . . . .
C59 C 0.3301(5) 0.6724(10) 0.6240(7) 0.036(3) Uani 1 1 d . . . . .
C69 C 0.3138(4) 0.9048(9) 0.6677(7) 0.028(3) Uani 1 1 d . . . . .
C70 C 0.3215(6) 1.0143(12) 0.6764(10) 0.053(4) Uani 1 1 d . . . . .
H70A H 0.296158 1.040324 0.703785 0.079 Uiso 1 1 calc R U . . .
H70B H 0.320309 1.045892 0.634693 0.079 Uiso 1 1 calc R U . . .
H70C H 0.352853 1.025849 0.696104 0.079 Uiso 1 1 calc R U . . .
C49 C 0.3920(6) 0.4691(13) 0.2639(8) 0.050(4) Uani 1 1 d . . . . .
H49A H 0.359607 0.495604 0.267974 0.075 Uiso 1 1 calc R U . . .
H49B H 0.390363 0.406185 0.243303 0.075 Uiso 1 1 calc R U . . .
H49C H 0.411765 0.512244 0.237986 0.075 Uiso 1 1 calc R U . . .
C24 C 0.1494(5) 0.2966(9) 0.5306(7) 0.033(3) Uani 1 1 d . . . . .
H24 H 0.176241 0.281013 0.504663 0.040 Uiso 1 1 calc R U . . .
C58 C 0.4020(5) 0.6494(10) 0.5494(7) 0.036(3) Uani 1 1 d . . . . .
C31 C 0.1922(5) 0.2560(14) 0.6359(9) 0.053(5) Uani 1 1 d . . . . .
C67 C 0.4175(5) 0.7357(11) 0.7251(7) 0.036(3) Uani 1 1 d . . . . .
H67A H 0.435425 0.733391 0.765294 0.054 Uiso 1 1 calc R U . . .
H67B H 0.423266 0.676743 0.700998 0.054 Uiso 1 1 calc R U . . .
H67C H 0.383163 0.741954 0.734146 0.054 Uiso 1 1 calc R U . . .
C51 C 0.3402(7) 0.1331(12) 0.3278(8) 0.054(4) Uani 1 1 d . . . . .
H51A H 0.364491 0.098772 0.352742 0.081 Uiso 1 1 calc R U . . .
H51B H 0.332221 0.095824 0.289683 0.081 Uiso 1 1 calc R U . . .
H51C H 0.311273 0.141916 0.353725 0.081 Uiso 1 1 calc R U . . .
C71 C 0.3126(4) 0.8584(12) 0.7333(7) 0.038(3) Uani 1 1 d . . . . .
H71A H 0.342719 0.872062 0.755691 0.057 Uiso 1 1 calc R U . . .
H71B H 0.308800 0.789015 0.728585 0.057 Uiso 1 1 calc R U . . .
H71C H 0.285618 0.884294 0.757729 0.057 Uiso 1 1 calc R U . . .
C54 C 0.3948(5) 0.2895(12) 0.5472(6) 0.039(4) Uani 1 1 d . . . . .
C35 C 0.0840(5) 0.3113(10) 0.4407(7) 0.035(3) Uani 1 1 d . . . . .
C20 C 0.0946(5) 0.5306(11) 0.5424(7) 0.040(3) Uani 1 1 d . . . . .
C57 C 0.3523(5) 0.2397(12) 0.5779(8) 0.044(4) Uani 1 1 d . . . . .
H57A H 0.357833 0.233564 0.623829 0.066 Uiso 1 1 calc R U . . .
H57B H 0.348362 0.175858 0.559154 0.066 Uiso 1 1 calc R U . . .
H57C H 0.323117 0.277382 0.570521 0.066 Uiso 1 1 calc R U . . .
C50 C 0.3601(5) 0.2317(11) 0.3079(7) 0.036(3) Uani 1 1 d . . . . .
C21 C 0.1646(5) 0.5075(11) 0.6176(7) 0.038(3) Uani 1 1 d . . . . .
C53 C 0.3206(5) 0.2738(13) 0.2653(7) 0.044(4) Uani 1 1 d . . . . .
H53A H 0.290253 0.275587 0.288938 0.067 Uiso 1 1 calc R U . . .
H53B H 0.316779 0.233874 0.227253 0.067 Uiso 1 1 calc R U . . .
H53C H 0.329500 0.338964 0.252566 0.067 Uiso 1 1 calc R U . . .
C68 C 0.4377(5) 0.9136(12) 0.7261(7) 0.042(4) Uani 1 1 d . . . . .
H68A H 0.407790 0.921384 0.750218 0.064 Uiso 1 1 calc R U . . .
H68B H 0.442445 0.969362 0.698449 0.064 Uiso 1 1 calc R U . . .
H68C H 0.464701 0.908098 0.755726 0.064 Uiso 1 1 calc R U . . .
C12 C 0.1440(5) 0.9565(12) 0.3084(7) 0.044(3) Uani 1 1 d D U . . .
C65 C 0.4346(4) 0.8231(10) 0.6853(6) 0.028(3) Uani 1 1 d . . . . .
C39 C 0.2973(5) 0.4573(13) 0.3730(7) 0.039(4) Uani 1 1 d . . . . .
C48 C 0.4135(5) 0.5604(12) 0.3612(8) 0.047(4) Uani 1 1 d . . . . .
H48A H 0.427617 0.606350 0.331377 0.071 Uiso 1 1 calc R U . . .
H48B H 0.431787 0.560780 0.401128 0.071 Uiso 1 1 calc R U . . .
H48C H 0.380099 0.578233 0.369936 0.071 Uiso 1 1 calc R U . . .
C72 C 0.2624(5) 0.8945(12) 0.6402(8) 0.042(4) Uani 1 1 d . . . . .
H72A H 0.238866 0.907487 0.673808 0.063 Uiso 1 1 calc R U . . .
H72B H 0.257906 0.829280 0.624123 0.063 Uiso 1 1 calc R U . . .
H72C H 0.258031 0.940352 0.605325 0.063 Uiso 1 1 calc R U . . .
C19 C 0.0897(6) 0.8129(11) 0.5842(7) 0.045(4) Uani 1 1 d D . . . .
H19A H 0.114007 0.763219 0.577130 0.067 Uiso 0.55 1 calc R U P C 1
H19B H 0.058254 0.789105 0.570677 0.067 Uiso 0.55 1 calc R U P C 1
H19C H 0.088679 0.829345 0.629561 0.067 Uiso 0.55 1 calc R U P C 1
H19D H 0.079953 0.832290 0.627144 0.067 Uiso 0.45 1 calc R U P C 2
H19E H 0.120031 0.777388 0.586515 0.067 Uiso 0.45 1 calc R U P C 2
H19F H 0.064884 0.772021 0.565444 0.067 Uiso 0.45 1 calc R U P C 2
C73 C 0.3988(5) 0.8832(11) 0.4496(7) 0.039(3) Uani 1 1 d . . . . .
C8A C 0.0955(8) 0.7255(16) 0.3290(11) 0.043(6) Uani 0.63 1 d D U P D 1
C37 C 0.0633(5) 0.2081(10) 0.4373(7) 0.039(3) Uani 1 1 d . . . . .
H37A H 0.088157 0.162171 0.449811 0.058 Uiso 1 1 calc R U . . .
H37B H 0.052835 0.194481 0.393645 0.058 Uiso 1 1 calc R U . . .
H37C H 0.035863 0.202638 0.466295 0.058 Uiso 1 1 calc R U . . .
C52 C 0.4053(6) 0.2100(12) 0.2689(7) 0.044(4) Uani 1 1 d . . . . .
H52A H 0.420010 0.270294 0.255093 0.067 Uiso 1 1 calc R U . . .
H52B H 0.396633 0.171800 0.231483 0.067 Uiso 1 1 calc R U . . .
H52C H 0.428110 0.174217 0.295254 0.067 Uiso 1 1 calc R U . . .
C18A C 0.1466(11) 0.945(2) 0.5802(17) 0.037(6) Uani 0.55 1 d D U P C 1
H18A H 0.137700 0.960157 0.624212 0.056 Uiso 0.55 1 calc R U P C 1
H18B H 0.157022 1.003543 0.558456 0.056 Uiso 0.55 1 calc R U P C 1
H18C H 0.172778 0.898222 0.580065 0.056 Uiso 0.55 1 calc R U P C 1
C55 C 0.4080(5) 0.3788(12) 0.5863(7) 0.040(3) Uani 1 1 d . . . . .
H55A H 0.380986 0.423743 0.586070 0.060 Uiso 1 1 calc R U . . .
H55B H 0.436240 0.409657 0.567418 0.060 Uiso 1 1 calc R U . . .
H55C H 0.415226 0.359978 0.630223 0.060 Uiso 1 1 calc R U . . .
C76 C 0.4309(6) 0.9714(12) 0.4445(8) 0.048(4) Uani 1 1 d . . . . .
H76A H 0.436509 0.986364 0.399468 0.072 Uiso 1 1 calc R U . . .
H76B H 0.461694 0.958529 0.465456 0.072 Uiso 1 1 calc R U . . .
H76C H 0.415216 1.025893 0.465229 0.072 Uiso 1 1 calc R U . . .
C74 C 0.3523(6) 0.9043(13) 0.4114(7) 0.049(4) Uani 1 1 d . . . . .
H74A H 0.334956 0.957362 0.431401 0.073 Uiso 1 1 calc R U . . .
H74B H 0.331914 0.847080 0.411041 0.073 Uiso 1 1 calc R U . . .
H74C H 0.360718 0.921618 0.367525 0.073 Uiso 1 1 calc R U . . .
C47 C 0.4678(6) 0.4320(15) 0.3222(9) 0.061(5) Uani 1 1 d . . . . .
H47A H 0.470104 0.372921 0.297151 0.091 Uiso 1 1 calc R U . . .
H47B H 0.483017 0.422296 0.363800 0.091 Uiso 1 1 calc R U . . .
H47C H 0.484239 0.483949 0.299538 0.091 Uiso 1 1 calc R U . . .
C14 C 0.1657(8) 1.0568(16) 0.3278(10) 0.071(5) Uani 1 1 d . U . . .
H14A H 0.168124 1.097617 0.289963 0.107 Uiso 1 1 calc R U . . .
H14B H 0.197653 1.047672 0.346306 0.107 Uiso 1 1 calc R U . . .
H14C H 0.144674 1.087495 0.359251 0.107 Uiso 1 1 calc R U . . .
C29 C 0.0366(6) 0.4162(13) 0.6796(7) 0.052(4) Uani 1 1 d . . . . .
H29A H 0.024480 0.429610 0.722481 0.078 Uiso 1 1 calc R U . . .
H29B H 0.010631 0.390507 0.653197 0.078 Uiso 1 1 calc R U . . .
H29C H 0.048785 0.475486 0.660493 0.078 Uiso 1 1 calc R U . . .
C40 C 0.2748(5) 0.3030(11) 0.4280(8) 0.046(4) Uani 1 1 d . . . . .
C2A C 0.2207(12) 0.778(3) 0.3800(19) 0.034(4) Uani 0.42 1 d D U P E 1
C17A C 0.0592(12) 0.971(2) 0.5441(18) 0.037(6) Uani 0.55 1 d D U P C 1
H17A H 0.033592 0.942729 0.518070 0.056 Uiso 0.55 1 calc R U P C 1
H17B H 0.068740 1.032601 0.525984 0.056 Uiso 0.55 1 calc R U P C 1
H17C H 0.047449 0.980387 0.587704 0.056 Uiso 0.55 1 calc R U P C 1
C10A C 0.1013(12) 0.6244(19) 0.3579(15) 0.053(7) Uani 0.63 1 d D U P D 1
H10A H 0.135376 0.611215 0.365162 0.079 Uiso 0.63 1 calc R U P D 1
H10B H 0.088144 0.576750 0.328303 0.079 Uiso 0.63 1 calc R U P D 1
H10C H 0.083914 0.620975 0.398429 0.079 Uiso 0.63 1 calc R U P D 1
C56 C 0.4390(6) 0.2235(13) 0.5471(8) 0.048(4) Uani 1 1 d . . . . .
H56A H 0.449589 0.212520 0.590965 0.072 Uiso 1 1 calc R U . . .
H56B H 0.464908 0.253652 0.522754 0.072 Uiso 1 1 calc R U . . .
H56C H 0.430501 0.162129 0.527334 0.072 Uiso 1 1 calc R U . . .
C30 C 0.1110(7) 0.3712(15) 0.7382(8) 0.063(5) Uani 1 1 d . . . . .
H30A H 0.125581 0.433546 0.729183 0.094 Uiso 1 1 calc R U . . .
H30B H 0.136163 0.322541 0.741936 0.094 Uiso 1 1 calc R U . . .
H30C H 0.092947 0.374733 0.778248 0.094 Uiso 1 1 calc R U . . .
C75 C 0.4242(6) 0.7985(13) 0.4193(8) 0.051(4) Uani 1 1 d . . . . .
H75A H 0.426622 0.808509 0.373231 0.076 Uiso 1 1 calc R U . . .
H75B H 0.405963 0.739820 0.427768 0.076 Uiso 1 1 calc R U . . .
H75C H 0.456501 0.792335 0.437467 0.076 Uiso 1 1 calc R U . . .
C32 C 0.2278(6) 0.2113(15) 0.5871(10) 0.065(5) Uani 1 1 d . . . . .
H32A H 0.210158 0.169772 0.557609 0.097 Uiso 1 1 calc R U . . .
H32B H 0.252014 0.173476 0.609784 0.097 Uiso 1 1 calc R U . . .
H32C H 0.243680 0.262488 0.563039 0.097 Uiso 1 1 calc R U . . .
C27 C 0.0766(5) 0.3440(11) 0.6835(7) 0.038(3) Uani 1 1 d . . . . .
C13 C 0.0988(7) 0.9804(14) 0.2712(9) 0.059(5) Uani 1 1 d . U . . .
H13A H 0.079930 1.027860 0.294840 0.089 Uiso 1 1 calc R U . . .
H13B H 0.079677 0.922170 0.265349 0.089 Uiso 1 1 calc R U . . .
H13C H 0.107599 1.006625 0.229521 0.089 Uiso 1 1 calc R U . . .
C1A C 0.2247(12) 0.902(3) 0.4467(19) 0.032(4) Uani 0.42 1 d D U P A 1
C66 C 0.4854(5) 0.7978(16) 0.6631(8) 0.056(5) Uani 1 1 d . . . . .
H66A H 0.507540 0.801770 0.699287 0.084 Uiso 1 1 calc R U . . .
H66B H 0.495469 0.842948 0.629950 0.084 Uiso 1 1 calc R U . . .
H66C H 0.485620 0.732608 0.645894 0.084 Uiso 1 1 calc R U . . .
C34 C 0.2221(7) 0.3278(16) 0.6707(11) 0.075(7) Uani 1 1 d . . . . .
H34A H 0.234096 0.375765 0.640474 0.113 Uiso 1 1 calc R U . . .
H34B H 0.249300 0.295452 0.690994 0.113 Uiso 1 1 calc R U . . .
H34C H 0.202546 0.359444 0.703270 0.113 Uiso 1 1 calc R U . . .
C11A C 0.1182(10) 0.7214(19) 0.2622(11) 0.048(6) Uani 0.63 1 d D U P D 1
H11A H 0.118065 0.785529 0.243226 0.072 Uiso 0.63 1 calc R U P D 1
H11B H 0.099714 0.677600 0.235177 0.072 Uiso 0.63 1 calc R U P D 1
H11C H 0.151367 0.698382 0.265559 0.072 Uiso 0.63 1 calc R U P D 1
C28 C 0.0544(6) 0.2447(12) 0.6994(9) 0.053(4) Uani 1 1 d . . . . .
H28A H 0.041333 0.245696 0.742723 0.080 Uiso 1 1 calc R U . . .
H28B H 0.079267 0.195207 0.696341 0.080 Uiso 1 1 calc R U . . .
H28C H 0.028622 0.230486 0.669048 0.080 Uiso 1 1 calc R U . . .
C38 C 0.1223(6) 0.3197(18) 0.3899(8) 0.070(6) Uani 1 1 d . . . . .
H38A H 0.134531 0.385502 0.388883 0.105 Uiso 1 1 calc R U . . .
H38B H 0.108484 0.303578 0.348281 0.105 Uiso 1 1 calc R U . . .
H38C H 0.148621 0.275557 0.399556 0.105 Uiso 1 1 calc R U . . .
C36 C 0.0431(7) 0.3824(12) 0.4269(9) 0.064(5) Uani 1 1 d . . . . .
H36A H 0.018422 0.376596 0.459962 0.097 Uiso 1 1 calc R U . . .
H36B H 0.029013 0.368193 0.385221 0.097 Uiso 1 1 calc R U . . .
H36C H 0.055892 0.447829 0.426870 0.097 Uiso 1 1 calc R U . . .
C9A C 0.0420(8) 0.750(2) 0.3206(17) 0.060(8) Uani 0.63 1 d D U P D 1
H9AA H 0.025506 0.744229 0.361626 0.091 Uiso 0.63 1 calc R U P D 1
H9AB H 0.027515 0.705987 0.289789 0.091 Uiso 0.63 1 calc R U P D 1
H9AC H 0.038908 0.816001 0.304898 0.091 Uiso 0.63 1 calc R U P D 1
C1B C 0.2186(9) 0.906(2) 0.4637(12) 0.032(4) Uani 0.58 1 d D U P E 2
O1B O 0.2443(6) 0.9679(15) 0.4805(10) 0.037(4) Uani 0.58 1 d D U P E 2
C2B C 0.2101(9) 0.754(2) 0.3776(14) 0.036(4) Uani 0.58 1 d D U P B 2
O2A O 0.2483(9) 0.752(2) 0.3452(12) 0.038(4) Uani 0.42 1 d . U P E 1
C9B C 0.0657(19) 0.737(4) 0.287(3) 0.060(10) Uani 0.37 1 d D U P D 2
H9BA H 0.046034 0.790079 0.302816 0.090 Uiso 0.37 1 calc R U P D 2
H9BB H 0.045024 0.682045 0.277394 0.090 Uiso 0.37 1 calc R U P D 2
H9BC H 0.082563 0.756933 0.248249 0.090 Uiso 0.37 1 calc R U P D 2
C8B C 0.1028(13) 0.708(2) 0.3385(18) 0.047(9) Uani 0.37 1 d D U P D 2
C10B C 0.0787(15) 0.625(3) 0.375(2) 0.043(11) Uani 0.37 1 d D U P D 2
H10D H 0.099558 0.605139 0.410708 0.065 Uiso 0.37 1 calc R U P D 2
H10E H 0.073645 0.570641 0.346636 0.065 Uiso 0.37 1 calc R U P D 2
H10F H 0.047748 0.646337 0.392427 0.065 Uiso 0.37 1 calc R U P D 2
C11B C 0.1448(14) 0.656(4) 0.3048(18) 0.049(10) Uani 0.37 1 d D U P D 2
H11D H 0.140977 0.660965 0.258546 0.073 Uiso 0.37 1 calc R U P D 2
H11E H 0.144674 0.587997 0.317145 0.073 Uiso 0.37 1 calc R U P D 2
H11F H 0.175310 0.684947 0.317567 0.073 Uiso 0.37 1 calc R U P D 2
C15A C 0.1891(10) 0.918(3) 0.2706(14) 0.048(7) Uani 0.58 1 d D U P F 1
H15A H 0.193869 0.956890 0.232191 0.071 Uiso 0.58 1 calc R U P F 1
H15B H 0.183696 0.851189 0.258393 0.071 Uiso 0.58 1 calc R U P F 1
H15C H 0.217676 0.922297 0.297664 0.071 Uiso 0.58 1 calc R U P F 1
C15B C 0.1664(16) 0.893(3) 0.2528(16) 0.051(8) Uani 0.42 1 d D U P F 2
H15D H 0.160628 0.924267 0.211704 0.077 Uiso 0.42 1 calc R U P F 2
H15E H 0.151204 0.829656 0.252885 0.077 Uiso 0.42 1 calc R U P F 2
H15F H 0.200988 0.885952 0.259612 0.077 Uiso 0.42 1 calc R U P F 2
C16B C 0.0965(15) 0.901(3) 0.5433(12) 0.029(5) Uani 0.45 1 d D U P C 2
C17B C 0.0458(13) 0.945(3) 0.534(2) 0.035(7) Uani 0.45 1 d D U P C 2
H17D H 0.022600 0.893391 0.526143 0.053 Uiso 0.45 1 calc R U P C 2
H17E H 0.046162 0.989187 0.498318 0.053 Uiso 0.45 1 calc R U P C 2
H17F H 0.036570 0.979153 0.573208 0.053 Uiso 0.45 1 calc R U P C 2
C18B C 0.1313(13) 0.974(3) 0.573(2) 0.040(7) Uani 0.45 1 d D U P C 2
H18D H 0.114947 1.008576 0.607173 0.060 Uiso 0.45 1 calc R U P C 2
H18E H 0.141970 1.018881 0.540229 0.060 Uiso 0.45 1 calc R U P C 2
H18F H 0.159145 0.939787 0.590487 0.060 Uiso 0.45 1 calc R U P C 2

loop_
_atom_site_aniso_label
_atom_site_aniso_U_11
_atom_site_aniso_U_22
_atom_site_aniso_U_33
_atom_site_aniso_U_23
_atom_site_aniso_U_13
_atom_site_aniso_U_12
Sb2 0.0255(3) 0.0175(4) 0.0211(4) 0.0001(3) 0.0034(3) -0.0024(3)
Sb1 0.0279(3) 0.0146(4) 0.0199(3) 0.0032(4) 0.0000(3) 0.0015(3)
Sb4 0.0258(3) 0.0181(4) 0.0215(4) 0.0026(3) -0.0012(3) -0.0017(3)
Sb3 0.0290(3) 0.0152(4) 0.0227(4) 0.0009(4) 0.0022(3) 0.0035(3)
Fe2 0.0362(9) 0.0149(10) 0.0235(10) -0.0014(8) 0.0088(7) -0.0035(8)
Fe1 0.0279(8) 0.0222(10) 0.0215(10) 0.0053(8) 0.0010(7) 0.0054(7)
Fe4 0.0316(8) 0.0171(10) 0.0217(10) 0.0038(8) -0.0024(7) -0.0032(7)
Fe3 0.0290(8) 0.0224(10) 0.0272(10) -0.0017(9) 0.0061(7) 0.0058(8)
O8 0.068(6) 0.041(7) 0.032(6) 0.010(5) 0.003(5) -0.021(5)
O6 0.056(6) 0.046(7) 0.096(10) -0.031(7) 0.021(6) -0.008(6)
O4 0.099(8) 0.036(7) 0.029(6) -0.006(5) -0.003(5) -0.017(6)
O5 0.059(6) 0.057(8) 0.034(6) 0.003(6) -0.011(5) 0.023(6)
O7 0.040(5) 0.040(6) 0.081(9) -0.003(6) -0.005(5) 0.006(5)
C61 0.032(5) 0.019(6) 0.017(6) 0.011(5) 0.002(4) -0.008(5)
C22 0.035(6) 0.021(7) 0.020(6) 0.002(5) -0.002(5) -0.008(5)
O3 0.047(5) 0.021(5) 0.070(8) 0.009(5) 0.011(5) 0.005(4)
C62 0.030(6) 0.015(6) 0.043(8) 0.007(6) -0.001(5) 0.002(5)
C26 0.030(5) 0.024(6) 0.020(6) -0.001(5) 0.005(4) -0.004(5)
C43 0.035(6) 0.038(8) 0.025(7) 0.014(6) 0.010(5) 0.010(6)
C41 0.020(5) 0.039(8) 0.033(7) 0.010(6) 0.009(5) 0.009(5)
C44 0.031(5) 0.034(7) 0.017(6) -0.003(6) 0.006(5) 0.000(5)
O1A 0.037(8) 0.034(8) 0.041(11) 0.014(9) 0.002(8) -0.004(7)
C60 0.033(6) 0.023(7) 0.019(6) 0.000(5) 0.000(5) -0.008(5)
C45 0.028(5) 0.033(8) 0.029(7) 0.004(6) 0.002(5) -0.003(5)
C7 0.032(6) 0.028(7) 0.027(7) 0.000(6) -0.004(5) 0.005(5)
C5 0.037(6) 0.028(7) 0.024(6) 0.007(6) 0.007(5) 0.007(5)
O2B 0.049(8) 0.042(9) 0.037(7) 0.003(7) 0.006(7) 0.013(7)
C6 0.033(5) 0.018(6) 0.026(6) -0.005(5) 0.008(5) -0.001(5)
C63 0.042(6) 0.029(7) 0.024(6) 0.009(6) 0.004(5) -0.006(5)
C4 0.033(6) 0.038(8) 0.025(7) 0.010(6) 0.003(5) 0.015(6)
C33 0.057(8) 0.032(9) 0.053(10) 0.017(7) -0.014(7) -0.001(7)
C3 0.038(6) 0.045(9) 0.024(7) -0.006(6) -0.004(5) 0.016(6)
C23 0.034(6) 0.025(7) 0.045(9) 0.014(6) 0.001(6) -0.005(5)
C25 0.044(6) 0.021(7) 0.026(7) -0.007(5) 0.009(5) -0.001(5)
C64 0.042(6) 0.028(7) 0.028(7) -0.003(6) 0.005(5) -0.011(6)
C42 0.048(7) 0.021(7) 0.015(6) 0.005(5) 0.009(5) 0.007(5)
C16A 0.029(11) 0.031(9) 0.026(8) 0.000(7) 0.009(7) -0.002(8)
C46 0.040(7) 0.034(8) 0.031(7) 0.007(6) 0.013(5) 0.001(6)
C59 0.050(7) 0.030(8) 0.027(7) -0.004(6) -0.009(6) -0.014(6)
C69 0.029(5) 0.017(7) 0.038(7) -0.002(5) -0.001(5) 0.001(5)
C70 0.061(9) 0.022(9) 0.075(13) -0.012(8) 0.010(8) 0.001(7)
C49 0.076(10) 0.040(10) 0.034(9) 0.015(7) -0.002(7) 0.006(8)
C24 0.043(6) 0.015(6) 0.040(8) -0.001(5) 0.026(6) -0.006(5)
C58 0.054(8) 0.023(7) 0.031(7) 0.001(6) -0.011(6) 0.000(6)
C31 0.042(7) 0.056(12) 0.061(11) 0.039(9) -0.013(7) -0.011(7)
C67 0.047(7) 0.031(8) 0.030(7) 0.006(6) -0.013(6) -0.004(6)
C51 0.085(11) 0.033(9) 0.042(9) -0.008(7) 0.003(8) 0.006(8)
C71 0.033(6) 0.045(10) 0.034(8) 0.000(7) 0.003(5) 0.006(6)
C54 0.044(7) 0.054(10) 0.019(7) 0.010(6) 0.004(5) 0.013(7)
C35 0.062(8) 0.016(7) 0.025(7) -0.002(5) -0.006(6) -0.014(6)
C20 0.046(7) 0.030(8) 0.043(9) 0.000(6) 0.019(6) -0.009(6)
C57 0.059(8) 0.034(9) 0.040(8) 0.013(7) 0.009(7) -0.009(7)
C50 0.051(7) 0.028(8) 0.030(7) 0.002(6) 0.012(6) 0.015(6)
C21 0.058(8) 0.032(8) 0.023(7) 0.003(6) 0.016(6) -0.006(7)
C53 0.054(8) 0.047(10) 0.032(8) -0.004(7) -0.011(6) 0.022(7)
C68 0.049(7) 0.037(9) 0.040(8) -0.009(7) -0.018(6) -0.010(6)
C12 0.061(8) 0.046(8) 0.024(6) 0.014(6) 0.012(6) 0.030(7)
C65 0.029(5) 0.031(8) 0.024(6) -0.003(5) -0.003(5) -0.008(5)
C39 0.040(7) 0.053(10) 0.025(7) -0.004(7) 0.004(5) 0.010(7)
C48 0.049(8) 0.040(9) 0.054(10) 0.010(8) 0.012(7) -0.005(7)
C72 0.040(7) 0.042(9) 0.044(9) -0.008(7) -0.002(6) 0.006(6)
C19 0.065(9) 0.031(9) 0.038(9) 0.011(7) 0.021(7) 0.000(7)
C73 0.060(8) 0.021(7) 0.037(8) 0.004(6) -0.005(6) -0.014(6)
C8A 0.051(11) 0.038(12) 0.040(12) 0.000(10) -0.026(9) 0.009(10)
C37 0.054(8) 0.030(8) 0.031(8) -0.008(6) 0.007(6) -0.017(6)
C52 0.067(9) 0.033(9) 0.034(8) -0.010(6) 0.019(7) 0.014(7)
C18A 0.046(15) 0.035(15) 0.030(12) -0.010(12) 0.006(12) 0.001(11)
C55 0.051(7) 0.048(10) 0.021(7) -0.002(6) 0.001(5) 0.003(7)
C76 0.067(9) 0.036(9) 0.040(9) 0.012(7) 0.005(7) -0.031(8)
C74 0.075(10) 0.043(10) 0.028(8) 0.022(7) -0.008(7) -0.009(8)
C47 0.054(9) 0.062(12) 0.067(12) 0.019(10) 0.025(8) 0.007(8)
C14 0.094(12) 0.064(12) 0.055(11) 0.027(10) -0.001(9) -0.009(10)
C29 0.075(10) 0.047(10) 0.033(8) 0.000(7) 0.029(7) 0.017(8)
C40 0.051(8) 0.032(8) 0.054(10) -0.024(7) 0.027(7) -0.006(7)
C2A 0.038(8) 0.034(9) 0.028(7) 0.008(8) 0.005(7) 0.009(7)
C17A 0.043(15) 0.030(14) 0.038(12) -0.002(11) 0.020(11) 0.014(11)
C10A 0.073(18) 0.035(14) 0.051(17) -0.019(13) -0.011(14) -0.009(15)
C56 0.059(9) 0.049(10) 0.037(8) -0.006(8) -0.005(6) 0.026(8)
C30 0.098(13) 0.061(13) 0.029(9) -0.013(8) 0.009(8) -0.024(10)
C75 0.061(9) 0.055(11) 0.036(9) 0.009(8) 0.002(7) -0.008(8)
C32 0.060(9) 0.056(13) 0.079(14) 0.013(10) 0.016(9) 0.024(9)
C27 0.053(8) 0.033(8) 0.029(7) 0.008(6) 0.003(6) -0.003(7)
C13 0.090(12) 0.037(10) 0.052(10) 0.009(8) -0.015(9) 0.018(9)
C1A 0.034(7) 0.028(7) 0.033(9) 0.014(8) 0.003(7) 0.002(7)
C66 0.032(7) 0.088(15) 0.047(10) 0.002(9) -0.005(6) 0.002(8)
C34 0.074(11) 0.067(15) 0.085(15) 0.044(12) -0.042(11) -0.034(10)
C11A 0.087(15) 0.026(12) 0.031(12) -0.003(10) -0.009(11) 0.015(11)
C28 0.066(9) 0.033(9) 0.061(11) 0.024(8) 0.023(8) 0.002(8)
C38 0.070(10) 0.109(18) 0.031(9) -0.028(10) 0.013(8) -0.035(11)
C36 0.110(14) 0.030(9) 0.053(11) 0.004(8) -0.033(10) -0.004(9)
C9A 0.055(14) 0.052(17) 0.074(19) -0.032(15) -0.015(13) -0.003(13)
C1B 0.033(7) 0.028(7) 0.034(9) 0.013(7) 0.001(7) -0.001(6)
O1B 0.041(8) 0.032(7) 0.038(10) 0.013(7) 0.001(7) -0.003(6)
C2B 0.040(8) 0.037(9) 0.031(7) 0.009(7) 0.007(7) 0.009(7)
O2A 0.045(9) 0.041(10) 0.029(7) 0.008(8) 0.008(7) 0.014(8)
C9B 0.07(2) 0.05(2) 0.06(2) -0.008(19) -0.033(18) 0.009(19)
C8B 0.057(16) 0.040(17) 0.045(16) -0.008(15) -0.014(14) 0.016(15)
C10B 0.04(2) 0.04(2) 0.05(2) -0.024(19) -0.015(18) 0.021(19)
C11B 0.07(2) 0.06(2) 0.021(17) -0.003(17) -0.009(15) 0.020(19)
C15A 0.056(14) 0.054(15) 0.033(13) 0.020(11) 0.016(11) 0.034(13)
C15B 0.057(17) 0.056(18) 0.039(16) 0.015(14) 0.015(14) 0.040(16)
C16B 0.027(11) 0.034(10) 0.027(9) 0.001(8) 0.012(8) -0.002(8)
C17B 0.036(16) 0.031(15) 0.039(14) 0.000(12) 0.021(12) 0.000(11)
C18B 0.045(16) 0.044(16) 0.031(13) -0.009(13) 0.006(13) -0.002(13)

loop_
_atom_type_symbol
_atom_type_description
_atom_type_scat_dispersion_real
_atom_type_scat_dispersion_imag
_atom_type_scat_source
C C 0.0181 0.0091 'International Tables Vol C Tables 4.2.6.8 and 6.1.1.4'
H H 0.0000 0.0000 'International Tables Vol C Tables 4.2.6.8 and 6.1.1.4'
Fe Fe -1.1336 3.1974 'International Tables Vol C Tables 4.2.6.8 and 6.1.1.4'
O O 0.0492 0.0322 'International Tables Vol C Tables 4.2.6.8 and 6.1.1.4'
Sb Sb -0.0562 5.8946 'International Tables Vol C Tables 4.2.6.8 and 6.1.1.4'

loop_
_exptl_crystal_face_index_h
_exptl_crystal_face_index_k
_exptl_crystal_face_index_l
_exptl_crystal_face_perp_dist
-18 -1 0 0.0505
3 12 -4 0.0427
2 8 8 0.0388
-2 -8 -7 0.0332
3 -6 -8 0.0344
16 4 -3 0.0488
-2 -12 4 0.0486
-1 -2 9 0.0355
16 4 3 0.0460
1 13 1 0.0349
-17 1 2 0.0434
5 5 -8 0.0401
17 -2 -3 0.0437

loop_
_geom_angle_atom_site_label_1
_geom_angle_atom_site_label_2
_geom_angle_atom_site_label_3
_geom_angle
_geom_angle_site_symmetry_1
_geom_angle_site_symmetry_3
_geom_angle_publ_flag
Sb3 Sb2 Sb1 85.74(3) . . ?
Fe2 Sb2 Sb1 103.91(5) . . ?
Fe2 Sb2 Sb3 108.22(5) . . ?
Sb4 Sb1 Sb2 84.15(3) . . ?
Fe1 Sb1 Sb2 108.89(5) . . ?
Fe1 Sb1 Sb4 102.89(5) . . ?
Sb3 Sb4 Sb1 85.82(3) . . ?
Fe4 Sb4 Sb1 108.61(5) . . ?
Fe4 Sb4 Sb3 104.95(5) . . ?
Sb4 Sb3 Sb2 84.42(3) . . ?
Fe3 Sb3 Sb2 102.39(5) . . ?
Fe3 Sb3 Sb4 105.02(5) . . ?
C22 Fe2 Sb2 157.2(4) . . ?
C22 Fe2 C23 39.7(5) . . ?
C22 Fe2 C25 66.7(5) . . ?
C22 Fe2 C24 66.5(5) . . ?
C26 Fe2 Sb2 137.8(3) . . ?
C26 Fe2 C22 39.6(5) . . ?
C26 Fe2 C23 65.7(5) . . ?
C26 Fe2 C25 39.1(5) . . ?
C26 Fe2 C24 65.2(5) . . ?
C23 Fe2 Sb2 118.4(4) . . ?
C25 Fe2 Sb2 101.0(3) . . ?
C25 Fe2 C23 65.9(5) . . ?
C24 Fe2 Sb2 91.7(3) . . ?
C24 Fe2 C23 39.4(5) . . ?
C24 Fe2 C25 38.8(5) . . ?
C20 Fe2 Sb2 87.6(4) . . ?
C20 Fe2 C22 113.0(5) . . ?
C20 Fe2 C26 88.6(6) . . ?
C20 Fe2 C23 152.1(6) . . ?
C20 Fe2 C25 101.3(6) . . ?
C20 Fe2 C24 139.0(7) . . ?
C20 Fe2 C21 93.2(7) . . ?
C21 Fe2 Sb2 86.2(4) . . ?
C21 Fe2 C22 101.4(5) . . ?
C21 Fe2 C26 135.9(5) . . ?
C21 Fe2 C23 98.1(6) . . ?
C21 Fe2 C25 164.0(6) . . ?
C21 Fe2 C24 127.7(7) . . ?
C7 Fe1 Sb1 94.0(4) . . ?
C7 Fe1 C6 38.3(5) . . ?
C7 Fe1 C4 66.5(5) . . ?
C7 Fe1 C3 39.7(5) . . ?
C5 Fe1 Sb1 135.4(4) . . ?
C5 Fe1 C7 65.1(5) . . ?
C5 Fe1 C6 39.2(5) . . ?
C5 Fe1 C4 40.1(5) . . ?
C5 Fe1 C3 66.1(6) . . ?
C6 Fe1 Sb1 100.1(4) . . ?
C6 Fe1 C3 65.9(5) . . ?
C4 Fe1 Sb1 160.3(4) . . ?
C4 Fe1 C6 66.9(5) . . ?
C4 Fe1 C3 39.7(6) . . ?
C3 Fe1 Sb1 122.4(4) . . ?
C2A Fe1 Sb1 87.8(16) . . ?
C2A Fe1 C7 130.9(14) . . ?
C2A Fe1 C5 136.1(16) . . ?
C2A Fe1 C6 166.5(15) . . ?
C2A Fe1 C4 102.5(16) . . ?
C2A Fe1 C3 100.6(15) . . ?
C1A Fe1 Sb1 90.6(16) . . ?
C1A Fe1 C7 148.8(15) . . ?
C1A Fe1 C5 90.3(17) . . ?
C1A Fe1 C6 110.5(15) . . ?
C1A Fe1 C4 107.5(17) . . ?
C1A Fe1 C3 147.0(17) . . ?
C1A Fe1 C2A 80.0(19) . . ?
C1B Fe1 Sb1 85.5(11) . . ?
C1B Fe1 C7 137.1(10) . . ?
C1B Fe1 C5 85.5(12) . . ?
C1B Fe1 C6 99.5(10) . . ?
C1B Fe1 C4 110.5(13) . . ?
C1B Fe1 C3 149.5(13) . . ?
C1B Fe1 C2B 106.2(14) . . ?
C2B Fe1 Sb1 85.2(12) . . ?
C2B Fe1 C7 116.6(10) . . ?
C2B Fe1 C5 139.1(12) . . ?
C2B Fe1 C6 154.2(10) . . ?
C2B Fe1 C4 100.4(12) . . ?
C2B Fe1 C3 89.8(11) . . ?
C61 Fe4 Sb4 124.4(3) . . ?
C61 Fe4 C63 66.2(5) . . ?
C62 Fe4 Sb4 93.8(4) . . ?
C62 Fe4 C61 39.4(5) . . ?
C62 Fe4 C60 66.2(5) . . ?
C62 Fe4 C63 39.2(5) . . ?
C60 Fe4 Sb4 159.9(4) . . ?
C60 Fe4 C61 39.8(5) . . ?
C60 Fe4 C63 66.4(5) . . ?
C63 Fe4 Sb4 97.0(4) . . ?
C64 Fe4 Sb4 131.4(4) . . ?
C64 Fe4 C61 66.1(5) . . ?
C64 Fe4 C62 65.7(5) . . ?
C64 Fe4 C60 39.5(5) . . ?
C64 Fe4 C63 39.3(5) . . ?
C59 Fe4 Sb4 85.8(4) . . ?
C59 Fe4 C61 94.5(6) . . ?
C59 Fe4 C62 119.4(6) . . ?
C59 Fe4 C60 105.6(5) . . ?
C59 Fe4 C63 158.4(6) . . ?
C59 Fe4 C64 142.8(6) . . ?
C58 Fe4 Sb4 85.5(5) . . ?
C58 Fe4 C61 149.2(6) . . ?
C58 Fe4 C62 145.2(6) . . ?
C58 Fe4 C60 109.4(6) . . ?
C58 Fe4 C63 106.3(6) . . ?
C58 Fe4 C64 89.0(6) . . ?
C58 Fe4 C59 95.3(7) . . ?
C43 Fe3 Sb3 128.2(4) . . ?
C43 Fe3 C41 65.5(5) . . ?
C43 Fe3 C44 38.3(5) . . ?
C43 Fe3 C45 64.3(6) . . ?
C43 Fe3 C42 40.0(5) . . ?
C41 Fe3 Sb3 129.5(4) . . ?
C41 Fe3 C44 65.6(5) . . ?
C44 Fe3 Sb3 96.7(3) . . ?
C45 Fe3 Sb3 96.8(4) . . ?
C45 Fe3 C41 39.9(5) . . ?
C45 Fe3 C44 38.0(5) . . ?
C45 Fe3 C42 67.3(5) . . ?
C42 Fe3 Sb3 162.9(4) . . ?
C42 Fe3 C41 40.3(5) . . ?
C42 Fe3 C44 66.9(5) . . ?
C39 Fe3 Sb3 85.6(5) . . ?
C39 Fe3 C43 146.3(6) . . ?
C39 Fe3 C41 93.4(6) . . ?
C39 Fe3 C44 154.4(6) . . ?
C39 Fe3 C45 116.4(6) . . ?
C39 Fe3 C42 107.0(6) . . ?
C40 Fe3 Sb3 88.2(5) . . ?
C40 Fe3 C43 90.2(7) . . ?
C40 Fe3 C41 142.1(6) . . ?
C40 Fe3 C44 113.2(7) . . ?
C40 Fe3 C45 151.1(7) . . ?
C40 Fe3 C42 102.5(6) . . ?
C40 Fe3 C39 92.3(8) . . ?
C62 C61 Fe4 69.6(7) . . ?
C62 C61 C60 107.1(10) . . ?
C62 C61 C69 120.1(10) . . ?
C60 C61 Fe4 69.8(7) . . ?
C60 C61 C69 132.2(10) . . ?
C69 C61 Fe4 132.8(8) . . ?
C26 C22 Fe2 69.0(7) . . ?
C26 C22 C23 106.6(11) . . ?
C26 C22 C27 118.9(11) . . ?
C23 C22 Fe2 72.5(7) . . ?
C23 C22 C27 134.0(12) . . ?
C27 C22 Fe2 128.5(10) . . ?
Fe4 C62 H62 123.7 . . ?
C61 C62 Fe4 71.1(7) . . ?
C61 C62 H62 125.1 . . ?
C63 C62 Fe4 71.7(7) . . ?
C63 C62 C61 109.7(11) . . ?
C63 C62 H62 125.1 . . ?
Fe2 C26 H26 122.9 . . ?
C22 C26 Fe2 71.4(7) . . ?
C22 C26 H26 124.5 . . ?
C25 C26 Fe2 72.7(7) . . ?
C25 C26 C22 111.0(10) . . ?
C25 C26 H26 124.5 . . ?
Fe3 C43 H43 123.6 . . ?
C44 C43 Fe3 73.2(8) . . ?
C44 C43 H43 123.9 . . ?
C44 C43 C42 112.2(12) . . ?
C42 C43 Fe3 70.8(7) . . ?
C42 C43 H43 123.9 . . ?
C45 C41 Fe3 69.0(6) . . ?
C45 C41 C42 107.1(11) . . ?
C45 C41 C46 119.7(13) . . ?
C42 C41 Fe3 69.3(6) . . ?
C42 C41 C46 132.6(12) . . ?
C46 C41 Fe3 133.5(9) . . ?
C43 C44 Fe3 68.5(7) . . ?
C43 C44 C54 125.5(13) . . ?
C45 C44 Fe3 68.9(7) . . ?
C45 C44 C43 106.7(11) . . ?
C45 C44 C54 127.1(13) . . ?
C54 C44 Fe3 135.1(8) . . ?
C61 C60 Fe4 70.4(7) . . ?
C61 C60 C65 134.7(10) . . ?
C64 C60 Fe4 68.6(7) . . ?
C64 C60 C61 106.6(10) . . ?
C64 C60 C65 118.6(11) . . ?
C65 C60 Fe4 128.2(9) . . ?
Fe3 C45 H45 122.5 . . ?
C41 C45 Fe3 71.1(7) . . ?
C41 C45 H45 124.9 . . ?
C44 C45 Fe3 73.1(7) . . ?
C44 C45 C41 110.1(12) . . ?
C44 C45 H45 124.9 . . ?
Fe1 C7 H7 123.7 . . ?
C6 C7 Fe1 71.8(7) . . ?
C6 C7 H7 124.9 . . ?
C6 C7 C3 110.1(13) . . ?
C3 C7 Fe1 71.2(7) . . ?
C3 C7 H7 124.9 . . ?
Fe1 C5 H5 122.3 . . ?
C6 C5 Fe1 72.6(7) . . ?
C6 C5 H5 124.7 . . ?
C6 C5 C4 110.6(12) . . ?
C4 C5 Fe1 72.0(7) . . ?
C4 C5 H5 124.7 . . ?
C7 C6 Fe1 69.9(7) . . ?
C7 C6 C5 106.8(12) . . ?
C7 C6 C16A 129.3(14) . . ?
C7 C6 C16B 125.9(18) . . ?
C5 C6 Fe1 68.2(7) . . ?
C5 C6 C16A 123.6(14) . . ?
C5 C6 C16B 125.8(18) . . ?
C16A C6 Fe1 131.1(15) . . ?
C16B C6 Fe1 137.5(19) . . ?
C62 C63 Fe4 69.1(7) . . ?
C62 C63 C73 129.6(12) . . ?
C64 C63 Fe4 67.9(7) . . ?
C64 C63 C62 105.8(12) . . ?
C64 C63 C73 124.0(11) . . ?
C73 C63 Fe4 133.8(10) . . ?
C5 C4 Fe1 67.9(7) . . ?
C5 C4 C3 105.2(11) . . ?
C5 C4 C12 119.4(13) . . ?
C3 C4 Fe1 70.4(7) . . ?
C3 C4 C12 135.3(13) . . ?
C12 C4 Fe1 126.9(9) . . ?
H33A C33 H33B 109.5 . . ?
H33A C33 H33C 109.5 . . ?
H33B C33 H33C 109.5 . . ?
C31 C33 H33A 109.5 . . ?
C31 C33 H33B 109.5 . . ?
C31 C33 H33C 109.5 . . ?
C7 C3 Fe1 69.1(7) . . ?
C7 C3 C4 107.1(12) . . ?
C7 C3 C8A 121.5(15) . . ?
C7 C3 C8B 114(2) . . ?
C4 C3 Fe1 69.9(7) . . ?
C4 C3 C8A 129.6(14) . . ?
C4 C3 C8B 139(2) . . ?
C8A C3 Fe1 137.6(11) . . ?
C8B C3 Fe1 125.6(16) . . ?
C22 C23 Fe2 67.8(7) . . ?
C22 C23 C31 134.1(13) . . ?
C24 C23 Fe2 68.4(8) . . ?
C24 C23 C22 106.0(11) . . ?
C24 C23 C31 119.6(13) . . ?
C31 C23 Fe2 133.4(10) . . ?
C26 C25 Fe2 68.2(7) . . ?
C26 C25 C24 106.4(11) . . ?
C26 C25 C35 125.0(11) . . ?
C24 C25 Fe2 70.0(7) . . ?
C24 C25 C35 127.8(11) . . ?
C35 C25 Fe2 134.6(10) . . ?
Fe4 C64 H64 122.1 . . ?
C60 C64 Fe4 71.9(7) . . ?
C60 C64 C63 110.7(11) . . ?
C60 C64 H64 124.6 . . ?
C63 C64 Fe4 72.9(7) . . ?
C63 C64 H64 124.6 . . ?
C43 C42 Fe3 69.2(7) . . ?
C43 C42 C41 103.8(11) . . ?
C43 C42 C50 122.5(12) . . ?
C41 C42 Fe3 70.4(7) . . ?
C41 C42 C50 133.5(11) . . ?
C50 C42 Fe3 127.7(9) . . ?
C6 C16A C19 110.0(16) . . ?
C6 C16A C18A 114(2) . . ?
C6 C16A C17A 107(2) . . ?
C19 C16A C17A 109(2) . . ?
C18A C16A C19 104(2) . . ?
C18A C16A C17A 113(2) . . ?
C41 C46 C49 118.2(13) . . ?
C41 C46 C48 110.8(12) . . ?
C41 C46 C47 107.3(12) . . ?
C48 C46 C49 105.3(13) . . ?
C47 C46 C49 107.4(13) . . ?
C47 C46 C48 107.3(13) . . ?
O8 C59 Fe4 179.1(12) . . ?
C61 C69 C70 105.7(11) . . ?
C61 C69 C72 111.5(11) . . ?
C71 C69 C61 119.0(10) . . ?
C71 C69 C70 108.5(13) . . ?
C71 C69 C72 106.1(11) . . ?
C72 C69 C70 105.2(12) . . ?
C69 C70 H70A 109.5 . . ?
C69 C70 H70B 109.5 . . ?
C69 C70 H70C 109.5 . . ?
H70A C70 H70B 109.5 . . ?
H70A C70 H70C 109.5 . . ?
H70B C70 H70C 109.5 . . ?
C46 C49 H49A 109.5 . . ?
C46 C49 H49B 109.5 . . ?
C46 C49 H49C 109.5 . . ?
H49A C49 H49B 109.5 . . ?
H49A C49 H49C 109.5 . . ?
H49B C49 H49C 109.5 . . ?
Fe2 C24 H24 123.1 . . ?
C23 C24 Fe2 72.2(8) . . ?
C23 C24 H24 125.1 . . ?
C25 C24 Fe2 71.2(7) . . ?
C25 C24 C23 109.9(10) . . ?
C25 C24 H24 125.1 . . ?
O7 C58 Fe4 174.4(12) . . ?
C33 C31 C23 110.9(11) . . ?
C33 C31 C32 106.2(15) . . ?
C23 C31 C32 108.9(15) . . ?
C34 C31 C33 111.6(15) . . ?
C34 C31 C23 115.0(16) . . ?
C34 C31 C32 103.7(15) . . ?
H67A C67 H67B 109.5 . . ?
H67A C67 H67C 109.5 . . ?
H67B C67 H67C 109.5 . . ?
C65 C67 H67A 109.5 . . ?
C65 C67 H67B 109.5 . . ?
C65 C67 H67C 109.5 . . ?
H51A C51 H51B 109.5 . . ?
H51A C51 H51C 109.5 . . ?
H51B C51 H51C 109.5 . . ?
C50 C51 H51A 109.5 . . ?
C50 C51 H51B 109.5 . . ?
C50 C51 H51C 109.5 . . ?
C69 C71 H71A 109.5 . . ?
C69 C71 H71B 109.5 . . ?
C69 C71 H71C 109.5 . . ?
H71A C71 H71B 109.5 . . ?
H71A C71 H71C 109.5 . . ?
H71B C71 H71C 109.5 . . ?
C44 C54 C55 111.7(13) . . ?
C44 C54 C56 105.6(11) . . ?
C57 C54 C44 112.2(12) . . ?
C57 C54 C55 109.4(12) . . ?
C57 C54 C56 110.5(13) . . ?
C55 C54 C56 107.3(12) . . ?
C25 C35 C37 105.7(12) . . ?
C25 C35 C36 111.8(12) . . ?
C38 C35 C25 113.3(12) . . ?
C38 C35 C37 107.5(13) . . ?
C38 C35 C36 109.9(15) . . ?
C36 C35 C37 108.4(12) . . ?
O3 C20 Fe2 176.4(12) . . ?
C54 C57 H57A 109.5 . . ?
C54 C57 H57B 109.5 . . ?
C54 C57 H57C 109.5 . . ?
H57A C57 H57B 109.5 . . ?
H57A C57 H57C 109.5 . . ?
H57B C57 H57C 109.5 . . ?
C42 C50 C51 109.5(12) . . ?
C42 C50 C53 115.9(11) . . ?
C42 C50 C52 110.6(12) . . ?
C53 C50 C51 104.1(14) . . ?
C52 C50 C51 105.3(12) . . ?
C52 C50 C53 110.8(12) . . ?
O4 C21 Fe2 178.3(15) . . ?
C50 C53 H53A 109.5 . . ?
C50 C53 H53B 109.5 . . ?
C50 C53 H53C 109.5 . . ?
H53A C53 H53B 109.5 . . ?
H53A C53 H53C 109.5 . . ?
H53B C53 H53C 109.5 . . ?
H68A C68 H68B 109.5 . . ?
H68A C68 H68C 109.5 . . ?
H68B C68 H68C 109.5 . . ?
C65 C68 H68A 109.5 . . ?
C65 C68 H68B 109.5 . . ?
C65 C68 H68C 109.5 . . ?
C4 C12 C14 112.2(13) . . ?
C4 C12 C15A 114.7(15) . . ?
C4 C12 C15B 112(2) . . ?
C14 C12 C15A 97.4(19) . . ?
C14 C12 C15B 122(2) . . ?
C13 C12 C4 108.5(13) . . ?
C13 C12 C14 104.7(14) . . ?
C13 C12 C15A 118.4(16) . . ?
C13 C12 C15B 94.0(19) . . ?
C67 C65 C60 111.9(10) . . ?
C68 C65 C60 109.3(11) . . ?
C68 C65 C67 111.5(11) . . ?
C68 C65 C66 108.0(11) . . ?
C66 C65 C60 110.6(11) . . ?
C66 C65 C67 105.4(12) . . ?
O5 C39 Fe3 175.7(13) . . ?
C46 C48 H48A 109.5 . . ?
C46 C48 H48B 109.5 . . ?
C46 C48 H48C 109.5 . . ?
H48A C48 H48B 109.5 . . ?
H48A C48 H48C 109.5 . . ?
H48B C48 H48C 109.5 . . ?
C69 C72 H72A 109.5 . . ?
C69 C72 H72B 109.5 . . ?
C69 C72 H72C 109.5 . . ?
H72A C72 H72B 109.5 . . ?
H72A C72 H72C 109.5 . . ?
H72B C72 H72C 109.5 . . ?
C16A C19 H19A 109.5 . . ?
C16A C19 H19B 109.5 . . ?
C16A C19 H19C 109.5 . . ?
H19A C19 H19B 109.5 . . ?
H19A C19 H19C 109.5 . . ?
H19B C19 H19C 109.5 . . ?
H19D C19 H19E 109.5 . . ?
H19D C19 H19F 109.5 . . ?
H19E C19 H19F 109.5 . . ?
C16B C19 H19D 109.5 . . ?
C16B C19 H19E 109.5 . . ?
C16B C19 H19F 109.5 . . ?
C63 C73 C76 109.5(12) . . ?
C63 C73 C74 110.2(12) . . ?
C63 C73 C75 111.9(13) . . ?
C76 C73 C74 107.5(13) . . ?
C75 C73 C76 109.0(13) . . ?
C75 C73 C74 108.7(13) . . ?
C3 C8A C10A 108.8(18) . . ?
C3 C8A C11A 119.5(19) . . ?
C3 C8A C9A 104.2(17) . . ?
C11A C8A C10A 106(2) . . ?
C9A C8A C10A 111(2) . . ?
C9A C8A C11A 108(2) . . ?
C35 C37 H37A 109.5 . . ?
C35 C37 H37B 109.5 . . ?
C35 C37 H37C 109.5 . . ?
H37A C37 H37B 109.5 . . ?
H37A C37 H37C 109.5 . . ?
H37B C37 H37C 109.5 . . ?
C50 C52 H52A 109.5 . . ?
C50 C52 H52B 109.5 . . ?
C50 C52 H52C 109.5 . . ?
H52A C52 H52B 109.5 . . ?
H52A C52 H52C 109.5 . . ?
H52B C52 H52C 109.5 . . ?
C16A C18A H18A 109.5 . . ?
C16A C18A H18B 109.5 . . ?
C16A C18A H18C 109.5 . . ?
H18A C18A H18B 109.5 . . ?
H18A C18A H18C 109.5 . . ?
H18B C18A H18C 109.5 . . ?
C54 C55 H55A 109.5 . . ?
C54 C55 H55B 109.5 . . ?
C54 C55 H55C 109.5 . . ?
H55A C55 H55B 109.5 . . ?
H55A C55 H55C 109.5 . . ?
H55B C55 H55C 109.5 . . ?
C73 C76 H76A 109.5 . . ?
C73 C76 H76B 109.5 . . ?
C73 C76 H76C 109.5 . . ?
H76A C76 H76B 109.5 . . ?
H76A C76 H76C 109.5 . . ?
H76B C76 H76C 109.5 . . ?
C73 C74 H74A 109.5 . . ?
C73 C74 H74B 109.5 . . ?
C73 C74 H74C 109.5 . . ?
H74A C74 H74B 109.5 . . ?
H74A C74 H74C 109.5 . . ?
H74B C74 H74C 109.5 . . ?
C46 C47 H47A 109.5 . . ?
C46 C47 H47B 109.5 . . ?
C46 C47 H47C 109.5 . . ?
H47A C47 H47B 109.5 . . ?
H47A C47 H47C 109.5 . . ?
H47B C47 H47C 109.5 . . ?
C12 C14 H14A 109.5 . . ?
C12 C14 H14B 109.5 . . ?
C12 C14 H14C 109.5 . . ?
H14A C14 H14B 109.5 . . ?
H14A C14 H14C 109.5 . . ?
H14B C14 H14C 109.5 . . ?
H29A C29 H29B 109.5 . . ?
H29A C29 H29C 109.5 . . ?
H29B C29 H29C 109.5 . . ?
C27 C29 H29A 109.5 . . ?
C27 C29 H29B 109.5 . . ?
C27 C29 H29C 109.5 . . ?
O6 C40 Fe3 174.4(14) . . ?
O2A C2A Fe1 176(4) . . ?
C16A C17A H17A 109.5 . . ?
C16A C17A H17B 109.5 . . ?
C16A C17A H17C 109.5 . . ?
H17A C17A H17B 109.5 . . ?
H17A C17A H17C 109.5 . . ?
H17B C17A H17C 109.5 . . ?
C8A C10A H10A 109.5 . . ?
C8A C10A H10B 109.5 . . ?
C8A C10A H10C 109.5 . . ?
H10A C10A H10B 109.5 . . ?
H10A C10A H10C 109.5 . . ?
H10B C10A H10C 109.5 . . ?
C54 C56 H56A 109.5 . . ?
C54 C56 H56B 109.5 . . ?
C54 C56 H56C 109.5 . . ?
H56A C56 H56B 109.5 . . ?
H56A C56 H56C 109.5 . . ?
H56B C56 H56C 109.5 . . ?
H30A C30 H30B 109.5 . . ?
H30A C30 H30C 109.5 . . ?
H30B C30 H30C 109.5 . . ?
C27 C30 H30A 109.5 . . ?
C27 C30 H30B 109.5 . . ?
C27 C30 H30C 109.5 . . ?
C73 C75 H75A 109.5 . . ?
C73 C75 H75B 109.5 . . ?
C73 C75 H75C 109.5 . . ?
H75A C75 H75B 109.5 . . ?
H75A C75 H75C 109.5 . . ?
H75B C75 H75C 109.5 . . ?
C31 C32 H32A 109.5 . . ?
C31 C32 H32B 109.5 . . ?
C31 C32 H32C 109.5 . . ?
H32A C32 H32B 109.5 . . ?
H32A C32 H32C 109.5 . . ?
H32B C32 H32C 109.5 . . ?
C22 C27 C30 113.3(12) . . ?
C22 C27 C28 106.0(13) . . ?
C29 C27 C22 111.5(12) . . ?
C29 C27 C30 109.6(15) . . ?
C29 C27 C28 108.3(13) . . ?
C30 C27 C28 107.9(13) . . ?
C12 C13 H13A 109.5 . . ?
C12 C13 H13B 109.5 . . ?
C12 C13 H13C 109.5 . . ?
H13A C13 H13B 109.5 . . ?
H13A C13 H13C 109.5 . . ?
H13B C13 H13C 109.5 . . ?
O1A C1A Fe1 176(4) . . ?
C65 C66 H66A 109.5 . . ?
C65 C66 H66B 109.5 . . ?
C65 C66 H66C 109.5 . . ?
H66A C66 H66B 109.5 . . ?
H66A C66 H66C 109.5 . . ?
H66B C66 H66C 109.5 . . ?
C31 C34 H34A 109.5 . . ?
C31 C34 H34B 109.5 . . ?
C31 C34 H34C 109.5 . . ?
H34A C34 H34B 109.5 . . ?
H34A C34 H34C 109.5 . . ?
H34B C34 H34C 109.5 . . ?
C8A C11A H11A 109.5 . . ?
C8A C11A H11B 109.5 . . ?
C8A C11A H11C 109.5 . . ?
H11A C11A H11B 109.5 . . ?
H11A C11A H11C 109.5 . . ?
H11B C11A H11C 109.5 . . ?
C27 C28 H28A 109.5 . . ?
C27 C28 H28B 109.5 . . ?
C27 C28 H28C 109.5 . . ?
H28A C28 H28B 109.5 . . ?
H28A C28 H28C 109.5 . . ?
H28B C28 H28C 109.5 . . ?
C35 C38 H38A 109.5 . . ?
C35 C38 H38B 109.5 . . ?
C35 C38 H38C 109.5 . . ?
H38A C38 H38B 109.5 . . ?
H38A C38 H38C 109.5 . . ?
H38B C38 H38C 109.5 . . ?
C35 C36 H36A 109.5 . . ?
C35 C36 H36B 109.5 . . ?
C35 C36 H36C 109.5 . . ?
H36A C36 H36B 109.5 . . ?
H36A C36 H36C 109.5 . . ?
H36B C36 H36C 109.5 . . ?
C8A C9A H9AA 109.5 . . ?
C8A C9A H9AB 109.5 . . ?
C8A C9A H9AC 109.5 . . ?
H9AA C9A H9AB 109.5 . . ?
H9AA C9A H9AC 109.5 . . ?
H9AB C9A H9AC 109.5 . . ?
O1B C1B Fe1 172(3) . . ?
O2B C2B Fe1 177(3) . . ?
H9BA C9B H9BB 109.5 . . ?
H9BA C9B H9BC 109.5 . . ?
H9BB C9B H9BC 109.5 . . ?
C8B C9B H9BA 109.5 . . ?
C8B C9B H9BB 109.5 . . ?
C8B C9B H9BC 109.5 . . ?
C3 C8B C9B 107(3) . . ?
C3 C8B C10B 116(3) . . ?
C3 C8B C11B 119(3) . . ?
C9B C8B C10B 105(4) . . ?
C9B C8B C11B 108(3) . . ?
C10B C8B C11B 101(3) . . ?
C8B C10B H10D 109.5 . . ?
C8B C10B H10E 109.5 . . ?
C8B C10B H10F 109.5 . . ?
H10D C10B H10E 109.5 . . ?
H10D C10B H10F 109.5 . . ?
H10E C10B H10F 109.5 . . ?
C8B C11B H11D 109.5 . . ?
C8B C11B H11E 109.5 . . ?
C8B C11B H11F 109.5 . . ?
H11D C11B H11E 109.5 . . ?
H11D C11B H11F 109.5 . . ?
H11E C11B H11F 109.5 . . ?
C12 C15A H15A 109.5 . . ?
C12 C15A H15B 109.5 . . ?
C12 C15A H15C 109.5 . . ?
H15A C15A H15B 109.5 . . ?
H15A C15A H15C 109.5 . . ?
H15B C15A H15C 109.5 . . ?
C12 C15B H15D 109.5 . . ?
C12 C15B H15E 109.5 . . ?
C12 C15B H15F 109.5 . . ?
H15D C15B H15E 109.5 . . ?
H15D C15B H15F 109.5 . . ?
H15E C15B H15F 109.5 . . ?
C6 C16B C17B 105(3) . . ?
C6 C16B C18B 110(3) . . ?
C19 C16B C6 112(2) . . ?
C19 C16B C17B 106(3) . . ?
C19 C16B C18B 113(3) . . ?
C18B C16B C17B 111(3) . . ?
C16B C17B H17D 109.5 . . ?
C16B C17B H17E 109.5 . . ?
C16B C17B H17F 109.5 . . ?
H17D C17B H17E 109.5 . . ?
H17D C17B H17F 109.5 . . ?
H17E C17B H17F 109.5 . . ?
C16B C18B H18D 109.5 . . ?
C16B C18B H18E 109.5 . . ?
C16B C18B H18F 109.5 . . ?
H18D C18B H18E 109.5 . . ?
H18D C18B H18F 109.5 . . ?
H18E C18B H18F 109.5 . . ?

loop_
_geom_bond_atom_site_label_1
_geom_bond_atom_site_label_2
_geom_bond_distance
_geom_bond_site_symmetry_2
_geom_bond_publ_flag
Sb2 Sb1 2.8628(11) . ?
Sb2 Sb3 2.8552(10) . ?
Sb2 Fe2 2.6570(19) . ?
Sb1 Sb4 2.8602(9) . ?
Sb1 Fe1 2.6501(19) . ?
Sb4 Sb3 2.8535(11) . ?
Sb4 Fe4 2.6433(19) . ?
Sb3 Fe3 2.644(2) . ?
Fe2 C22 2.117(12) . ?
Fe2 C26 2.085(12) . ?
Fe2 C23 2.182(14) . ?
Fe2 C25 2.145(13) . ?
Fe2 C24 2.130(13) . ?
Fe2 C20 1.726(16) . ?
Fe2 C21 1.754(15) . ?
Fe1 C7 2.119(12) . ?
Fe1 C5 2.086(13) . ?
Fe1 C6 2.144(11) . ?
Fe1 C4 2.140(12) . ?
Fe1 C3 2.147(13) . ?
Fe1 C2A 1.74(2) . ?
Fe1 C1A 1.73(2) . ?
Fe1 C1B 1.747(17) . ?
Fe1 C2B 1.751(18) . ?
Fe4 C61 2.134(13) . ?
Fe4 C62 2.114(13) . ?
Fe4 C60 2.126(12) . ?
Fe4 C63 2.149(13) . ?
Fe4 C64 2.082(13) . ?
Fe4 C59 1.746(14) . ?
Fe4 C58 1.723(15) . ?
Fe3 C43 2.110(13) . ?
Fe3 C41 2.147(11) . ?
Fe3 C44 2.171(12) . ?
Fe3 C45 2.118(12) . ?
Fe3 C42 2.133(12) . ?
Fe3 C39 1.778(16) . ?
Fe3 C40 1.718(15) . ?
O8 C59 1.157(17) . ?
O6 C40 1.179(18) . ?
O4 C21 1.162(18) . ?
O5 C39 1.144(18) . ?
O7 C58 1.189(17) . ?
C61 C62 1.432(18) . ?
C61 C60 1.448(17) . ?
C61 C69 1.532(17) . ?
C22 C26 1.425(17) . ?
C22 C23 1.461(18) . ?
C22 C27 1.537(19) . ?
O3 C20 1.187(18) . ?
C62 H62 0.9500 . ?
C62 C63 1.430(18) . ?
C26 H26 0.9500 . ?
C26 C25 1.417(17) . ?
C43 H43 0.9500 . ?
C43 C44 1.407(19) . ?
C43 C42 1.451(17) . ?
C41 C45 1.454(19) . ?
C41 C42 1.47(2) . ?
C41 C46 1.522(18) . ?
C44 C45 1.398(18) . ?
C44 C54 1.528(18) . ?
O1A C1A 1.16(2) . ?
C60 C64 1.421(18) . ?
C60 C65 1.556(17) . ?
C45 H45 0.9500 . ?
C7 H7 0.9500 . ?
C7 C6 1.398(18) . ?
C7 C3 1.450(19) . ?
C5 H5 0.9500 . ?
C5 C6 1.419(17) . ?
C5 C4 1.451(19) . ?
O2B C2B 1.21(3) . ?
C6 C16A 1.53(2) . ?
C6 C16B 1.53(2) . ?
C63 C64 1.423(19) . ?
C63 C73 1.50(2) . ?
C4 C3 1.46(2) . ?
C4 C12 1.533(19) . ?
C33 H33A 0.9800 . ?
C33 H33B 0.9800 . ?
C33 H33C 0.9800 . ?
C33 C31 1.52(2) . ?
C3 C8A 1.52(2) . ?
C3 C8B 1.53(3) . ?
C23 C24 1.46(2) . ?
C23 C31 1.523(19) . ?
C25 C24 1.419(19) . ?
C25 C35 1.513(19) . ?
C64 H64 0.9500 . ?
C42 C50 1.52(2) . ?
C16A C19 1.54(2) . ?
C16A C18A 1.54(2) . ?
C16A C17A 1.543(19) . ?
C46 C49 1.57(2) . ?
C46 C48 1.56(2) . ?
C46 C47 1.53(2) . ?
C69 C70 1.55(2) . ?
C69 C71 1.52(2) . ?
C69 C72 1.550(18) . ?
C70 H70A 0.9800 . ?
C70 H70B 0.9800 . ?
C70 H70C 0.9800 . ?
C49 H49A 0.9800 . ?
C49 H49B 0.9800 . ?
C49 H49C 0.9800 . ?
C24 H24 0.9500 . ?
C31 C32 1.56(3) . ?
C31 C34 1.49(3) . ?
C67 H67A 0.9800 . ?
C67 H67B 0.9800 . ?
C67 H67C 0.9800 . ?
C67 C65 1.553(19) . ?
C51 H51A 0.9800 . ?
C51 H51B 0.9800 . ?
C51 H51C 0.9800 . ?
C51 C50 1.54(2) . ?
C71 H71A 0.9800 . ?
C71 H71B 0.9800 . ?
C71 H71C 0.9800 . ?
C54 C57 1.52(2) . ?
C54 C55 1.54(2) . ?
C54 C56 1.537(19) . ?
C35 C37 1.553(18) . ?
C35 C38 1.51(2) . ?
C35 C36 1.54(2) . ?
C57 H57A 0.9800 . ?
C57 H57B 0.9800 . ?
C57 H57C 0.9800 . ?
C50 C53 1.534(19) . ?
C50 C52 1.531(18) . ?
C53 H53A 0.9800 . ?
C53 H53B 0.9800 . ?
C53 H53C 0.9800 . ?
C68 H68A 0.9800 . ?
C68 H68B 0.9800 . ?
C68 H68C 0.9800 . ?
C68 C65 1.528(19) . ?
C12 C14 1.58(3) . ?
C12 C13 1.52(2) . ?
C12 C15A 1.58(2) . ?
C12 C15B 1.59(3) . ?
C65 C66 1.531(19) . ?
C48 H48A 0.9800 . ?
C48 H48B 0.9800 . ?
C48 H48C 0.9800 . ?
C72 H72A 0.9800 . ?
C72 H72B 0.9800 . ?
C72 H72C 0.9800 . ?
C19 H19A 0.9800 . ?
C19 H19B 0.9800 . ?
C19 H19C 0.9800 . ?
C19 H19D 0.9800 . ?
C19 H19E 0.9800 . ?
C19 H19F 0.9800 . ?
C19 C16B 1.51(5) . ?
C73 C76 1.526(19) . ?
C73 C74 1.55(2) . ?
C73 C75 1.52(2) . ?
C8A C10A 1.54(2) . ?
C8A C11A 1.54(2) . ?
C8A C9A 1.54(2) . ?
C37 H37A 0.9800 . ?
C37 H37B 0.9800 . ?
C37 H37C 0.9800 . ?
C52 H52A 0.9800 . ?
C52 H52B 0.9800 . ?
C52 H52C 0.9800 . ?
C18A H18A 0.9800 . ?
C18A H18B 0.9800 . ?
C18A H18C 0.9800 . ?
C55 H55A 0.9800 . ?
C55 H55B 0.9800 . ?
C55 H55C 0.9800 . ?
C76 H76A 0.9800 . ?
C76 H76B 0.9800 . ?
C76 H76C 0.9800 . ?
C74 H74A 0.9800 . ?
C74 H74B 0.9800 . ?
C74 H74C 0.9800 . ?
C47 H47A 0.9800 . ?
C47 H47B 0.9800 . ?
C47 H47C 0.9800 . ?
C14 H14A 0.9800 . ?
C14 H14B 0.9800 . ?
C14 H14C 0.9800 . ?
C29 H29A 0.9800 . ?
C29 H29B 0.9800 . ?
C29 H29C 0.9800 . ?
C29 C27 1.50(2) . ?
C2A O2A 1.12(3) . ?
C17A H17A 0.9800 . ?
C17A H17B 0.9800 . ?
C17A H17C 0.9800 . ?
C10A H10A 0.9800 . ?
C10A H10B 0.9800 . ?
C10A H10C 0.9800 . ?
C56 H56A 0.9800 . ?
C56 H56B 0.9800 . ?
C56 H56C 0.9800 . ?
C30 H30A 0.9800 . ?
C30 H30B 0.9800 . ?
C30 H30C 0.9800 . ?
C30 C27 1.54(2) . ?
C75 H75A 0.9800 . ?
C75 H75B 0.9800 . ?
C75 H75C 0.9800 . ?
C32 H32A 0.9800 . ?
C32 H32B 0.9800 . ?
C32 H32C 0.9800 . ?
C27 C28 1.55(2) . ?
C13 H13A 0.9800 . ?
C13 H13B 0.9800 . ?
C13 H13C 0.9800 . ?
C66 H66A 0.9800 . ?
C66 H66B 0.9800 . ?
C66 H66C 0.9800 . ?
C34 H34A 0.9800 . ?
C34 H34B 0.9800 . ?
C34 H34C 0.9800 . ?
C11A H11A 0.9800 . ?
C11A H11B 0.9800 . ?
C11A H11C 0.9800 . ?
C28 H28A 0.9800 . ?
C28 H28B 0.9800 . ?
C28 H28C 0.9800 . ?
C38 H38A 0.9800 . ?
C38 H38B 0.9800 . ?
C38 H38C 0.9800 . ?
C36 H36A 0.9800 . ?
C36 H36B 0.9800 . ?
C36 H36C 0.9800 . ?
C9A H9AA 0.9800 . ?
C9A H9AB 0.9800 . ?
C9A H9AC 0.9800 . ?
C1B O1B 1.18(2) . ?
C9B H9BA 0.9800 . ?
C9B H9BB 0.9800 . ?
C9B H9BC 0.9800 . ?
C9B C8B 1.55(2) . ?
C8B C10B 1.55(2) . ?
C8B C11B 1.55(2) . ?
C10B H10D 0.9800 . ?
C10B H10E 0.9800 . ?
C10B H10F 0.9800 . ?
C11B H11D 0.9800 . ?
C11B H11E 0.9800 . ?
C11B H11F 0.9800 . ?
C15A H15A 0.9800 . ?
C15A H15B 0.9800 . ?
C15A H15C 0.9800 . ?
C15B H15D 0.9800 . ?
C15B H15E 0.9800 . ?
C15B H15F 0.9800 . ?
C16B C17B 1.55(2) . ?
C16B C18B 1.54(2) . ?
C17B H17D 0.9800 . ?
C17B H17E 0.9800 . ?
C17B H17F 0.9800 . ?
C18B H18D 0.9800 . ?
C18B H18E 0.9800 . ?
C18B H18F 0.9800 . ?

loop_
_geom_torsion_atom_site_label_1
_geom_torsion_atom_site_label_2
_geom_torsion_atom_site_label_3
_geom_torsion_atom_site_label_4
_geom_torsion
_geom_torsion_site_symmetry_1
_geom_torsion_site_symmetry_2
_geom_torsion_site_symmetry_3
_geom_torsion_site_symmetry_4
_geom_torsion_publ_flag
Fe2 C22 C26 C25 62.3(9) . . . . ?
Fe2 C22 C23 C24 -57.9(9) . . . . ?
Fe2 C22 C23 C31 129.7(18) . . . . ?
Fe2 C22 C27 C29 54.3(16) . . . . ?
Fe2 C22 C27 C30 -69.8(17) . . . . ?
Fe2 C22 C27 C28 172.0(10) . . . . ?
Fe2 C26 C25 C24 59.9(9) . . . . ?
Fe2 C26 C25 C35 -130.1(13) . . . . ?
Fe2 C23 C24 C25 -61.6(9) . . . . ?
Fe2 C23 C31 C33 151.7(13) . . . . ?
Fe2 C23 C31 C32 -91.8(19) . . . . ?
Fe2 C23 C31 C34 24(2) . . . . ?
Fe2 C25 C24 C23 62.2(10) . . . . ?
Fe2 C25 C35 C37 -174.7(10) . . . . ?
Fe2 C25 C35 C38 67.8(19) . . . . ?
Fe2 C25 C35 C36 -57.0(17) . . . . ?
Fe1 C7 C6 C5 58.4(8) . . . . ?
Fe1 C7 C6 C16A -127(2) . . . . ?
Fe1 C7 C6 C16B -135(2) . . . . ?
Fe1 C7 C3 C4 -59.9(8) . . . . ?
Fe1 C7 C3 C8A 133.9(14) . . . . ?
Fe1 C7 C3 C8B 120.9(17) . . . . ?
Fe1 C5 C6 C7 -59.5(8) . . . . ?
Fe1 C5 C6 C16A 125.7(18) . . . . ?
Fe1 C5 C6 C16B 134(2) . . . . ?
Fe1 C5 C4 C3 60.9(8) . . . . ?
Fe1 C5 C4 C12 -121.0(11) . . . . ?
Fe1 C6 C16A C19 -85(2) . . . . ?
Fe1 C6 C16A C18A 31(3) . . . . ?
Fe1 C6 C16A C17A 156.7(17) . . . . ?
Fe1 C6 C16B C19 -73(3) . . . . ?
Fe1 C6 C16B C17B 172.5(18) . . . . ?
Fe1 C6 C16B C18B 53(4) . . . . ?
Fe1 C4 C3 C7 59.3(8) . . . . ?
Fe1 C4 C3 C8A -135.9(16) . . . . ?
Fe1 C4 C3 C8B -122(3) . . . . ?
Fe1 C4 C12 C14 -73.4(17) . . . . ?
Fe1 C4 C12 C13 171.4(12) . . . . ?
Fe1 C4 C12 C15A 36(2) . . . . ?
Fe1 C4 C12 C15B 69(2) . . . . ?
Fe1 C3 C8A C10A 54(3) . . . . ?
Fe1 C3 C8A C11A -68(3) . . . . ?
Fe1 C3 C8A C9A 171.7(19) . . . . ?
Fe1 C3 C8B C9B -156(3) . . . . ?
Fe1 C3 C8B C10B 87(3) . . . . ?
Fe1 C3 C8B C11B -34(4) . . . . ?
Fe4 C61 C62 C63 -61.6(9) . . . . ?
Fe4 C61 C60 C64 59.3(9) . . . . ?
Fe4 C61 C60 C65 -124.9(15) . . . . ?
Fe4 C61 C69 C70 -171.4(11) . . . . ?
Fe4 C61 C69 C71 66.5(15) . . . . ?
Fe4 C61 C69 C72 -57.6(16) . . . . ?
Fe4 C62 C63 C64 -58.2(9) . . . . ?
Fe4 C62 C63 C73 130.2(15) . . . . ?
Fe4 C60 C64 C63 63.0(9) . . . . ?
Fe4 C60 C65 C67 -34.0(15) . . . . ?
Fe4 C60 C65 C68 -158.0(9) . . . . ?
Fe4 C60 C65 C66 83.2(14) . . . . ?
Fe4 C63 C64 C60 -62.4(9) . . . . ?
Fe4 C63 C73 C76 -158.3(11) . . . . ?
Fe4 C63 C73 C74 83.7(16) . . . . ?
Fe4 C63 C73 C75 -37.3(18) . . . . ?
Fe3 C43 C44 C45 -58.6(8) . . . . ?
Fe3 C43 C44 C54 130.8(11) . . . . ?
Fe3 C43 C42 C41 62.4(8) . . . . ?
Fe3 C43 C42 C50 -122.3(12) . . . . ?
Fe3 C41 C45 C44 63.1(8) . . . . ?
Fe3 C41 C42 C43 -61.5(8) . . . . ?
Fe3 C41 C42 C50 123.9(15) . . . . ?
Fe3 C41 C46 C49 -66.1(19) . . . . ?
Fe3 C41 C46 C48 55.5(18) . . . . ?
Fe3 C41 C46 C47 172.4(13) . . . . ?
Fe3 C44 C45 C41 -61.9(8) . . . . ?
Fe3 C44 C54 C57 43(2) . . . . ?
Fe3 C44 C54 C55 -80.1(16) . . . . ?
Fe3 C44 C54 C56 163.6(11) . . . . ?
Fe3 C42 C50 C51 -83.3(14) . . . . ?
Fe3 C42 C50 C53 34.0(17) . . . . ?
Fe3 C42 C50 C52 161.1(10) . . . . ?
C61 C62 C63 Fe4 61.2(9) . . . . ?
C61 C62 C63 C64 3.0(15) . . . . ?
C61 C62 C63 C73 -168.6(13) . . . . ?
C61 C60 C64 Fe4 -60.5(9) . . . . ?
C61 C60 C64 C63 2.5(15) . . . . ?
C61 C60 C65 C67 66.3(19) . . . . ?
C61 C60 C65 C68 -57.6(18) . . . . ?
C61 C60 C65 C66 -176.5(15) . . . . ?
C22 C26 C25 Fe2 -61.5(9) . . . . ?
C22 C26 C25 C24 -1.6(15) . . . . ?
C22 C26 C25 C35 168.5(12) . . . . ?
C22 C23 C24 Fe2 57.5(9) . . . . ?
C22 C23 C24 C25 -4.0(15) . . . . ?
C22 C23 C31 C33 51(3) . . . . ?
C22 C23 C31 C32 167.2(16) . . . . ?
C22 C23 C31 C34 -77(2) . . . . ?
C62 C61 C60 Fe4 -59.9(9) . . . . ?
C62 C61 C60 C64 -0.5(14) . . . . ?
C62 C61 C60 C65 175.2(14) . . . . ?
C62 C61 C69 C70 -82.2(15) . . . . ?
C62 C61 C69 C71 155.6(12) . . . . ?
C62 C61 C69 C72 31.6(17) . . . . ?
C62 C63 C64 Fe4 59.0(9) . . . . ?
C62 C63 C64 C60 -3.4(15) . . . . ?
C62 C63 C73 C76 103.0(17) . . . . ?
C62 C63 C73 C74 -15(2) . . . . ?
C62 C63 C73 C75 -136.0(15) . . . . ?
C26 C22 C23 Fe2 60.9(9) . . . . ?
C26 C22 C23 C24 3.0(14) . . . . ?
C26 C22 C23 C31 -169.5(16) . . . . ?
C26 C22 C27 C29 -30.8(18) . . . . ?
C26 C22 C27 C30 -155.0(14) . . . . ?
C26 C22 C27 C28 86.9(15) . . . . ?
C26 C25 C24 Fe2 -58.7(9) . . . . ?
C26 C25 C24 C23 3.5(15) . . . . ?
C26 C25 C35 C37 -81.7(17) . . . . ?
C26 C25 C35 C38 160.8(16) . . . . ?
C26 C25 C35 C36 36.1(19) . . . . ?
C43 C44 C45 Fe3 58.3(8) . . . . ?
C43 C44 C45 C41 -3.6(13) . . . . ?
C43 C44 C54 C57 -51.2(17) . . . . ?
C43 C44 C54 C55 -174.5(11) . . . . ?
C43 C44 C54 C56 69.2(16) . . . . ?
C43 C42 C50 C51 4.4(17) . . . . ?
C43 C42 C50 C53 121.7(14) . . . . ?
C43 C42 C50 C52 -111.2(14) . . . . ?
C41 C42 C50 C51 178.2(14) . . . . ?
C41 C42 C50 C53 -64.5(19) . . . . ?
C41 C42 C50 C52 62.6(18) . . . . ?
C44 C43 C42 Fe3 -61.8(9) . . . . ?
C44 C43 C42 C41 0.6(13) . . . . ?
C44 C43 C42 C50 175.9(11) . . . . ?
C60 C61 C62 Fe4 60.0(9) . . . . ?
C60 C61 C62 C63 -1.6(14) . . . . ?
C60 C61 C69 C70 86.9(17) . . . . ?
C60 C61 C69 C71 -35(2) . . . . ?
C60 C61 C69 C72 -159.3(13) . . . . ?
C45 C41 C42 Fe3 58.9(8) . . . . ?
C45 C41 C42 C43 -2.7(12) . . . . ?
C45 C41 C42 C50 -177.3(13) . . . . ?
C45 C41 C46 C49 -154.5(13) . . . . ?
C45 C41 C46 C48 -32.9(16) . . . . ?
C45 C41 C46 C47 84.0(16) . . . . ?
C45 C44 C54 C57 140.1(14) . . . . ?
C45 C44 C54 C55 16.8(17) . . . . ?
C45 C44 C54 C56 -99.5(16) . . . . ?
C7 C6 C16A C19 12(3) . . . . ?
C7 C6 C16A C18A 128(2) . . . . ?
C7 C6 C16A C17A -106(2) . . . . ?
C7 C6 C16B C19 26(4) . . . . ?
C7 C6 C16B C17B -88(3) . . . . ?
C7 C6 C16B C18B 152(2) . . . . ?
C7 C3 C8A C10A -39(2) . . . . ?
C7 C3 C8A C11A -161.2(17) . . . . ?
C7 C3 C8A C9A 79(2) . . . . ?
C7 C3 C8B C9B 123(3) . . . . ?
C7 C3 C8B C10B 7(3) . . . . ?
C7 C3 C8B C11B -115(3) . . . . ?
C5 C6 C16A C19 -174.5(15) . . . . ?
C5 C6 C16A C18A -58(3) . . . . ?
C5 C6 C16A C17A 67(3) . . . . ?
C5 C6 C16B C19 -169.2(17) . . . . ?
C5 C6 C16B C17B 76(3) . . . . ?
C5 C6 C16B C18B -43(4) . . . . ?
C5 C4 C3 Fe1 -59.3(8) . . . . ?
C5 C4 C3 C7 0.1(13) . . . . ?
C5 C4 C3 C8A 164.8(15) . . . . ?
C5 C4 C3 C8B 179(2) . . . . ?
C5 C4 C12 C14 9.9(18) . . . . ?
C5 C4 C12 C13 -105.3(15) . . . . ?
C5 C4 C12 C15A 120(2) . . . . ?
C5 C4 C12 C15B 152(2) . . . . ?
C6 C7 C3 Fe1 61.6(8) . . . . ?
C6 C7 C3 C4 1.7(13) . . . . ?
C6 C7 C3 C8A -164.5(13) . . . . ?
C6 C7 C3 C8B -177.5(17) . . . . ?
C6 C5 C4 Fe1 -62.7(9) . . . . ?
C6 C5 C4 C3 -1.8(13) . . . . ?
C6 C5 C4 C12 176.2(10) . . . . ?
C4 C5 C6 Fe1 62.3(8) . . . . ?
C4 C5 C6 C7 2.9(13) . . . . ?
C4 C5 C6 C16A -171.9(18) . . . . ?
C4 C5 C6 C16B -164(2) . . . . ?
C4 C3 C8A C10A 158.1(19) . . . . ?
C4 C3 C8A C11A 36(3) . . . . ?
C4 C3 C8A C9A -84(2) . . . . ?
C4 C3 C8B C9B -56(4) . . . . ?
C4 C3 C8B C10B -172(2) . . . . ?
C4 C3 C8B C11B 66(4) . . . . ?
C3 C7 C6 Fe1 -61.2(8) . . . . ?
C3 C7 C6 C5 -2.8(13) . . . . ?
C3 C7 C6 C16A 171.6(19) . . . . ?
C3 C7 C6 C16B 164(2) . . . . ?
C3 C4 C12 C14 -172.8(15) . . . . ?
C3 C4 C12 C13 72.0(19) . . . . ?
C3 C4 C12 C15A -63(3) . . . . ?
C3 C4 C12 C15B -31(3) . . . . ?
C23 C22 C26 Fe2 -63.2(9) . . . . ?
C23 C22 C26 C25 -0.9(15) . . . . ?
C23 C22 C27 C29 157.9(15) . . . . ?
C23 C22 C27 C30 34(2) . . . . ?
C23 C22 C27 C28 -84.4(18) . . . . ?
C64 C60 C65 C67 -118.3(13) . . . . ?
C64 C60 C65 C68 117.7(13) . . . . ?
C64 C60 C65 C66 -1.1(18) . . . . ?
C64 C63 C73 C76 -67.3(19) . . . . ?
C64 C63 C73 C74 174.7(13) . . . . ?
C64 C63 C73 C75 53.7(18) . . . . ?
C42 C43 C44 Fe3 60.4(9) . . . . ?
C42 C43 C44 C45 1.8(14) . . . . ?
C42 C43 C44 C54 -168.8(11) . . . . ?
C42 C41 C45 Fe3 -59.1(8) . . . . ?
C42 C41 C45 C44 4.0(13) . . . . ?
C42 C41 C46 C49 36(2) . . . . ?
C42 C41 C46 C48 157.7(13) . . . . ?
C42 C41 C46 C47 -85.5(18) . . . . ?
C46 C41 C45 Fe3 129.0(11) . . . . ?
C46 C41 C45 C44 -167.9(10) . . . . ?
C46 C41 C42 Fe3 -130.7(13) . . . . ?
C46 C41 C42 C43 167.8(12) . . . . ?
C46 C41 C42 C50 -7(2) . . . . ?
C69 C61 C62 Fe4 -128.4(11) . . . . ?
C69 C61 C62 C63 170.0(11) . . . . ?
C69 C61 C60 Fe4 130.0(14) . . . . ?
C69 C61 C60 C64 -170.6(13) . . . . ?
C69 C61 C60 C65 5(2) . . . . ?
C24 C23 C31 C33 -121.0(16) . . . . ?
C24 C23 C31 C32 -4(2) . . . . ?
C24 C23 C31 C34 111.3(19) . . . . ?
C24 C25 C35 C37 86.2(16) . . . . ?
C24 C25 C35 C38 -31(2) . . . . ?
C24 C25 C35 C36 -156.1(14) . . . . ?
C31 C23 C24 Fe2 -128.7(13) . . . . ?
C31 C23 C24 C25 169.7(13) . . . . ?
C54 C44 C45 Fe3 -131.3(12) . . . . ?
C54 C44 C45 C41 166.9(11) . . . . ?
C35 C25 C24 Fe2 131.6(14) . . . . ?
C35 C25 C24 C23 -166.2(13) . . . . ?
C12 C4 C3 Fe1 123.1(14) . . . . ?
C12 C4 C3 C7 -177.5(13) . . . . ?
C12 C4 C3 C8A -13(2) . . . . ?
C12 C4 C3 C8B 1(3) . . . . ?
C65 C60 C64 Fe4 122.9(11) . . . . ?
C65 C60 C64 C63 -174.1(11) . . . . ?
C73 C63 C64 Fe4 -128.8(13) . . . . ?
C73 C63 C64 C60 168.8(13) . . . . ?
C27 C22 C26 Fe2 123.3(12) . . . . ?
C27 C22 C26 C25 -174.4(12) . . . . ?
C27 C22 C23 Fe2 -127.1(16) . . . . ?
C27 C22 C23 C24 175.0(14) . . . . ?
C27 C22 C23 C31 3(3) . . . . ?

loop_
_twin_individual_id
_twin_individual_mass_fraction_refined
1 0.950(12)
2 0.050(12)

loop_
_exptl_oxdiff_crystal_face_indexfrac_h
_exptl_oxdiff_crystal_face_indexfrac_k
_exptl_oxdiff_crystal_face_indexfrac_l
_exptl_oxdiff_crystal_face_x
_exptl_oxdiff_crystal_face_y
_exptl_oxdiff_crystal_face_z
-17.9996 -1.0002 -0.0000 0.3048 0.1720 -0.9350
2.9994 12.0003 -3.9999 0.7546 0.3474 0.5545
1.9996 7.9999 8.0001 -0.4045 0.9635 0.2108
-1.9996 -7.9999 -7.0001 0.3194 -0.8949 -0.2257
3.0002 -5.9998 -8.0001 0.3875 -0.9166 0.0983
15.9995 4.0003 -3.0000 0.1066 -0.1877 0.9649
-1.9994 -12.0003 3.9999 -0.7737 -0.3600 -0.5041
-0.9999 -2.0003 9.0001 -0.8252 0.5202 -0.2417
15.9995 4.0001 3.0001 -0.4039 0.2239 0.8756
0.9994 13.0001 1.0001 0.4067 0.7707 0.4080
-16.9997 0.9998 2.0000 0.1942 0.4066 -0.8571
4.9997 5.0003 -8.0000 0.7816 -0.3371 0.5142
16.9997 -1.9998 -3.0000 -0.1484 -0.5302 0.8434
